data_7064161
loop_
_publ_author_name
'Bardonov, Daniil'
'Nasyrova, Darina'
'Metlin, Mikhail T.'
'Minyaev, Mikhail E.'
'Taydakov, Ilya V.'
'Roitershtein, Dmitrii M.'

_publ_section_title
;
 Synthesis, Structural and Photophysical Studies of Mono-and Dinuclear
 Alkali Metal 2,6-dibenzhydryl-4-methylphenolates
;
_journal_name_full 'New Journal of Chemistry'
_journal_paper_doi 10.1039/D5NJ03734D
_journal_year 2026
_chemical_formula_moiety 'C74 H70 Li2 O4, 2(C7 H8)'
_chemical_formula_sum 'C88 H86 Li2 O4'
_chemical_formula_weight 1221.45
_space_group_crystal_system triclinic
_space_group_IT_number 2
_space_group_name_Hall '-P 1'
_space_group_name_H-M_alt 'P -1'
_atom_sites_solution_hydrogens geom
_atom_sites_solution_primary dual
_atom_sites_solution_secondary difmap
_audit_creation_date 2023-04-11
_audit_creation_method
;
Olex2 1.5
(compiled 2021.11.18 svn.ra9532c28 for OlexSys, GUI svn.r6429)
;
_audit_update_record
;
2025-09-05 deposited with the CCDC.	2025-12-08 downloaded from the CCDC.
;
_cell_angle_alpha 90.4110(10)
_cell_angle_beta 94.4380(10)
_cell_angle_gamma 111.613(2)
_cell_formula_units_Z 2
_cell_length_a 10.8054(3)
_cell_length_b 14.1131(3)
_cell_length_c 24.2657(2)
_cell_measurement_reflns_used 28669
_cell_measurement_temperature 99.9(2)
_cell_measurement_theta_max 77.2170
_cell_measurement_theta_min 3.6550
_cell_volume 3427.44(13)
_computing_cell_refinement 'CrysAlisPro 1.171.42.79a (Rigaku OD, 2022)'
_computing_data_collection 'CrysAlisPro 1.171.42.79a (Rigaku OD, 2022)'
_computing_data_reduction 'CrysAlisPro 1.171.42.79a (Rigaku OD, 2022)'
_computing_molecular_graphics 'Olex2 1.5 (Dolomanov et al., 2009)'
_computing_publication_material 'Olex2 1.5 (Dolomanov et al., 2009)'
_computing_structure_refinement 'XL  (Sheldrick, 2008)'
_computing_structure_solution 'SHELXT 2014/5 (Sheldrick, 2014)'
_diffrn_ambient_environment N~2~
_diffrn_ambient_temperature 99.9(2)
_diffrn_detector 'Hybrid Pixel Array Detector'
_diffrn_detector_area_resol_mean 10.0000
_diffrn_detector_type HyPix
_diffrn_measured_fraction_theta_full 0.999
_diffrn_measured_fraction_theta_max 0.980
_diffrn_measurement_details
;
List of Runs (angles in degrees, time in seconds):

  # Type    Start    End  Width  t~exp~   \w     \q     \k     \f   Frames
#--------------------------------------------------------------------------
  1  \w     25.00  85.00   0.50    2.00    --   48.70-112.00-146.00  120
  2  \w    -83.00 -18.00   0.50    9.50    --  -86.25 112.00 -53.00  130
  3  \w   -154.00 -81.00   0.50    9.50    --  -86.25-112.00-146.00  146
  4  \w     40.00 109.00   0.50    9.50    --  107.75-112.00-146.00  138
  5  \w    103.00 176.00   0.50    9.50    --  107.75 112.00 -53.00  146
  6  \w   -121.00 -39.00   0.50    2.00    --  -48.70 -38.00-180.00  164
  7  \w    -82.00  -3.00   0.50    2.00    --  -48.70 112.00 -53.00  158
  8  \w    -26.00  26.00   0.50    2.00    --  -48.70  19.00-150.00  104
  9  \w    -63.00  24.00   0.50    2.00    --  -48.70  57.00 -60.00  174
 10  \w   -118.00 -73.00   0.50    2.00    --  -48.70-125.00  30.00   90
 11  \w    -25.00  26.00   0.50    2.00    --   48.70 -19.00 120.00  102
 12  \w    -25.00  26.00   0.50    2.00    --   48.70 -19.00  60.00  102
 13  \w   -159.00 -75.00   0.50    9.50    --  -86.25 -30.00-150.00  168
 14  \w   -158.00 -75.00   0.50    9.50    --  -86.25 -45.00 -90.00  166
 15  \w     36.00 105.00   0.50    9.50    --  107.75 -95.00-120.00  138
 16  \w     36.00 166.00   0.50    9.50    --  107.75   0.00  60.00  260
 17  \w     93.00 178.00   0.50    9.50    --  107.75  61.00   0.00  170
 18  \w     38.00 106.00   0.50    9.50    --  107.75-101.00 128.29  136
 19  \w     36.00 166.00   0.50    9.50    --  107.75   0.00  60.00  260
 20  \w     36.00  71.00   0.50    9.50    --  107.75 -61.00 -60.00   70
 21  \w     86.00 178.00   0.50    9.50    --  107.75  77.00 120.00  184
 22  \w     39.00 111.00   0.50    9.50    --  107.75-125.00 -60.00  144
 23  \w     47.00 128.00   0.50    9.50    --  107.75-148.00-136.24  162
 24  \w     39.00 111.00   0.50    9.50    --  107.75-125.00-150.00  144
 25  \w     39.00 111.00   0.50    9.50    --  107.75-125.00 -90.00  144
 26  \w     44.00 125.00   0.50    9.50    --  107.75-143.00  36.57  162
 27  \w     39.00 108.00   0.50    9.50    --  107.75-109.00  51.73  138
 28  \w     97.00 178.00   0.50    9.50    --  107.75  45.00 120.00  162
 29  \w     36.00 105.00   0.50    9.50    --  107.75 -95.00-150.00  138
 30  \w     36.00 105.00   0.50    9.50    --  107.75 -77.00-120.00  138
 31  \w     97.00 178.00   0.50    9.50    --  107.75  30.00  90.00  162
 32  \w     97.00 178.00   0.50    9.50    --  107.75  30.00  60.00  162
 33  \w     36.00 105.00   0.50    9.50    --  107.75 -95.00  60.00  138
 34  \w     36.00 105.00   0.50    9.50    --  107.75 -77.00 120.00  138
 35  \w     39.00  71.00   0.50    9.50    --  107.75 -61.00  30.00   64
 36  \w     39.00 104.00   0.50    9.50    --  107.75-125.00 150.00  130
 37  \w    137.00 163.00   0.50    9.50    --  107.75 125.00-150.00   52
 38  \w     40.00  69.00   0.50    9.50    --  107.75 -61.00 150.00   58
 39  \w    102.00 146.00   0.50    9.50    --  107.75  45.00 -30.00   88
 40  \w     43.00  93.00   0.50    9.50    --  107.75 -77.00 -30.00  100
 41  \w     99.00 125.00   0.50    9.50    --  107.75  61.00-120.00   52
 42  \w     54.00  82.00   0.50    9.50    --  107.75-136.00 124.91   56
 43  \w     86.00 120.00   0.50    9.50    --  107.75-136.00 124.91   68
 44  \w     97.00 134.00   0.50    9.50    --  107.75  15.00 120.00   74
 45  \w     97.00 134.00   0.50    9.50    --  107.75 125.00  60.00   74
 46  \w     36.00  69.00   0.50    9.50    --  107.75 -95.00 -30.00   66
 47  \w    128.00 160.00   0.50    9.50    --  107.75 125.00 120.00   64
 48  \w     95.00 146.00   0.50    9.50    --  107.75  61.00 -90.00  102
 49  \w     89.00 116.00   0.50    9.50    --  107.75  72.00  41.87   54
 50  \w    140.00 172.00   0.50    9.50    --  107.75  72.00  41.87   64
 51  \w     93.00 119.00   0.50    9.50    --  107.75 -87.00 -15.09   52
 52  \w    101.00 142.00   0.50    9.50    --  107.75  30.00-120.00   82
 53  \w     75.00 113.00   0.50    9.50    --  107.75 -83.00-122.41   76
 54  \w     71.00 103.00   0.50    9.50    --  107.75-101.00 -55.09   64
 55  \w     57.00  88.00   0.50    9.50    --  107.75 -77.00  30.00   62
 56  \w     39.00  64.00   0.50    9.50    --  107.75 -77.00  90.00   50
 57  \w     80.00 105.00   0.50    9.50    --  107.75 -77.00  90.00   50
 58  \w     39.00  93.00   0.50    9.50    --  107.75-125.00-120.00  108
 59  \w     83.00 109.00   0.50    9.50    --  107.75-125.00  30.00   52
 60  \w     40.00  66.00   0.50    9.50    --  107.75-125.00 120.00   52
 61  \w     66.00 111.00   0.50    9.50    --  107.75-125.00  60.00   90
 62  \w     55.00 101.00   0.50    9.50    --  107.75 -77.00 -90.00   92
 63  \w    149.00 175.00   0.50    9.50    --  107.75  15.00 120.00   52
 64  \w     38.00  71.00   0.50    9.50    --  107.75 -61.00 120.00   66
 65  \w    119.00 145.00   0.50    9.50    --  107.75 142.00 106.11   52
 66  \w     47.00  72.00   0.50    9.50    --  107.75 -83.00-151.44   50
 67  \w    105.00 130.00   0.50    9.50    --  107.75 -83.00-151.44   50
;
_diffrn_measurement_device 'four-circle diffractometer'
_diffrn_measurement_device_type 'XtaLAB Synergy, Dualflex, HyPix'
_diffrn_measurement_method '\w scans'
_diffrn_orient_matrix_type 'CrysAlisPro convention (1999,Acta A55,543-557)'
_diffrn_orient_matrix_UB_11 0.1219222000
_diffrn_orient_matrix_UB_12 -0.0210605000
_diffrn_orient_matrix_UB_13 -0.0173366000
_diffrn_orient_matrix_UB_21 -0.0689318000
_diffrn_orient_matrix_UB_22 -0.1133577000
_diffrn_orient_matrix_UB_23 0.0126635000
_diffrn_orient_matrix_UB_31 -0.0638503000
_diffrn_orient_matrix_UB_32 -0.0226437000
_diffrn_orient_matrix_UB_33 -0.0600000000
_diffrn_radiation_monochromator mirror
_diffrn_radiation_probe x-ray
_diffrn_radiation_type 'Cu K\a'
_diffrn_radiation_wavelength 1.54184
_diffrn_reflns_av_R_equivalents 0.0707
_diffrn_reflns_av_unetI/netI 0.0518
_diffrn_reflns_Laue_measured_fraction_full 0.999
_diffrn_reflns_Laue_measured_fraction_max 0.980
_diffrn_reflns_limit_h_max 12
_diffrn_reflns_limit_h_min -13
_diffrn_reflns_limit_k_max 17
_diffrn_reflns_limit_k_min -17
_diffrn_reflns_limit_l_max 27
_diffrn_reflns_limit_l_min -30
_diffrn_reflns_number 83883
_diffrn_reflns_point_group_measured_fraction_full 0.999
_diffrn_reflns_point_group_measured_fraction_max 0.980
_diffrn_reflns_theta_full 67.684
_diffrn_reflns_theta_max 77.967
_diffrn_reflns_theta_min 3.371
_diffrn_source 'micro-focus sealed X-ray tube'
_diffrn_source_type 'PhotonJet (Cu) X-ray Source'
_exptl_absorpt_coefficient_mu 0.537
_exptl_absorpt_correction_T_max 1.00000
_exptl_absorpt_correction_T_min 0.60679
_exptl_absorpt_correction_type multi-scan
_exptl_absorpt_process_details
;
CrysAlisPro 1.171.42.79a (Rigaku Oxford Diffraction, 2022)
Empirical absorption correction using spherical harmonics,
implemented in SCALE3 ABSPACK scaling algorithm.
;
_exptl_crystal_colour colourless
_exptl_crystal_density_diffrn 1.184
_exptl_crystal_density_method 'not measured'
_exptl_crystal_description block
_exptl_crystal_F_000 1304
_exptl_crystal_size_max 0.41
_exptl_crystal_size_mid 0.25
_exptl_crystal_size_min 0.21
_refine_diff_density_max 0.642
_refine_diff_density_min -0.339
_refine_diff_density_rms 0.094
_refine_ls_extinction_method none
_refine_ls_goodness_of_fit_ref 1.074
_refine_ls_hydrogen_treatment constr
_refine_ls_matrix_type full
_refine_ls_number_parameters 912
_refine_ls_number_reflns 14365
_refine_ls_number_restraints 94
_refine_ls_restrained_S_all 1.070
_refine_ls_R_factor_all 0.1006
_refine_ls_R_factor_gt 0.0890
_refine_ls_shift/su_max 0.001
_refine_ls_shift/su_mean 0.000
_refine_ls_structure_factor_coef Fsqd
_refine_ls_weighting_details 'w=1/[\s^2^(Fo^2^)+(0.1612P)^2^+2.9633P] where P=(Fo^2^+2Fc^2^)/3'
_refine_ls_weighting_scheme calc
_refine_ls_wR_factor_gt 0.2730
_refine_ls_wR_factor_ref 0.2842
_reflns_Friedel_coverage 0.000
_reflns_number_gt 11605
_reflns_number_total 14365
_reflns_threshold_expression 'I > 2\s(I)'
_cod_data_source_file d5nj03734d2.cif
_cod_data_source_block lioartol
_cod_database_code 7064161
_shelx_shelxl_version_number 2018/3
_chemical_oxdiff_formula C20H20Li
_chemical_oxdiff_usercomment LiOArTol
_shelx_space_group_comment
;
The symmetry employed for this shelxl refinement is uniquely defined
by the following loop, which should always be used as a source of
symmetry information in preference to the above space-group names.
They are only intended as comments.
;
_shelx_estimated_absorpt_t_max 0.896
_shelx_estimated_absorpt_t_min 0.810
_olex2_refinement_description
;
1. Fixed Uiso
 At 1.2 times of:
  All C(H) groups, All C(H,H) groups
 At 1.5 times of:
  All C(H,H,H) groups
2. Restrained distances
 C82A-C83A \\sim C82B-C83B \\sim C83A-C84A \\sim C83B-C84B \\sim C84A-C85A
\\sim C84B-C85B \\sim C85A-
 C86A \\sim C85B-C86B \\sim C86A-C87A \\sim C86B-C87B \\sim C87A-C82A \\sim
C87B-C82B
 with sigma of 0.003
 C88A-C85A \\sim C88B-C85B
 with sigma of 0.003
 C88A-C84A \\sim C88B-C84B
 with sigma of 0.003
 C88A-C86A \\sim C88B-C86B
 with sigma of 0.003
 Li1A-O1 \\sim Li1B-O1
 with sigma of 0.003
 O2A-Li1A \\sim O2B-Li1B
 with sigma of 0.003
 O2A-C34A \\sim O2B-C34B
 with sigma of 0.003
 O2A-C37A \\sim O2B-C37B
 with sigma of 0.003
 C34A-C35A \\sim C34B-C35B
 with sigma of 0.003
 C35A-C36A \\sim C35B-C36B
 with sigma of 0.003
 C36A-C37A \\sim C36B-C37B
 with sigma of 0.003
 Li2A-O3 \\sim Li2B-O3
 with sigma of 0.003
 O4A-Li2A \\sim O4B-Li2B
 with sigma of 0.003
 O4A-C71A \\sim O4B-C71B
 with sigma of 0.003
 O4A-C74A \\sim O4B-C74B
 with sigma of 0.003
 C71A-C72A \\sim C71B-C72B
 with sigma of 0.003
 C72A-C73A \\sim C72B-C73B
 with sigma of 0.003
 C73A-C74A \\sim C73B-C74B
 with sigma of 0.003
 C71A-C74A \\sim C71B-C74B
 with sigma of 0.003
 C72A-C74A \\sim C72B-C74B
 with sigma of 0.003
 C71A-C73A \\sim C71B-C73B
 with sigma of 0.003
3. Restrained planarity
 C82A, C83A, C84A, C85A, C86A, C87A, C88A
 with sigma of 0.1
 C82B, C83B, C84B, C85B, C86B, C87B, C88B
 with sigma of 0.1
4. Uiso/Uaniso restraints and constraints
Uanis(C82A) = Uanis(C82B)
Uanis(C83A) = Uanis(C83B)
Uanis(C84A) = Uanis(C84B)
Uanis(C85A) = Uanis(C85B)
Uanis(C86A) = Uanis(C86B)
Uanis(C87A) = Uanis(C87B)
Uanis(C88A) = Uanis(C88B)
Uanis(Li1A) = Uanis(Li1B)
Uanis(O2A) = Uanis(O2B)
Uanis(C34A) = Uanis(C34B)
Uanis(C35A) = Uanis(C35B)
Uanis(C36A) = Uanis(C36B)
Uanis(C37A) = Uanis(C37B)
Uanis(Li2A) = Uanis(Li2B)
Uanis(O4A) = Uanis(O4B)
Uanis(C71A) = Uanis(C71B)
Uanis(C72A) = Uanis(C72B)
Uanis(C73A) = Uanis(C73B)
Uanis(C74A) = Uanis(C74B)
5. Others
 Sof(C82B)=Sof(H82B)=Sof(C83B)=Sof(H83B)=Sof(C84B)=Sof(H84B)=Sof(C85B)=
 Sof(C86B)=Sof(H86B)=Sof(C87B)=Sof(H87B)=Sof(C88B)=Sof(H88D)=Sof(H88E)=
 Sof(H88F)=1-FVAR(1)
 Sof(C82A)=Sof(H82A)=Sof(C83A)=Sof(H83A)=Sof(C84A)=Sof(H84A)=Sof(C85A)=
 Sof(C86A)=Sof(H86A)=Sof(C87A)=Sof(H87A)=Sof(C88A)=Sof(H88A)=Sof(H88B)=
 Sof(H88C)=FVAR(1)
 Sof(Li1B)=Sof(O2B)=Sof(C34B)=Sof(H34C)=Sof(H34D)=Sof(C35B)=Sof(H35C)=
 Sof(H35D)=Sof(C36B)=Sof(H36C)=Sof(H36D)=Sof(C37B)=Sof(H37C)=Sof(H37D)=1-FVAR(2)
 Sof(Li1A)=Sof(O2A)=Sof(C34A)=Sof(H34A)=Sof(H34B)=Sof(C35A)=Sof(H35A)=
 Sof(H35B)=Sof(C36A)=Sof(H36A)=Sof(H36B)=Sof(C37A)=Sof(H37A)=Sof(H37B)=FVAR(2)
 Sof(Li2B)=Sof(O4B)=Sof(C74B)=Sof(H74C)=Sof(H74D)=Sof(C73B)=Sof(H73C)=
 Sof(H73D)=Sof(C72B)=Sof(H72C)=Sof(H72D)=Sof(C71B)=Sof(H71C)=Sof(H71D)=1-FVAR(3)
 Sof(Li2A)=Sof(O4A)=Sof(C74A)=Sof(H74A)=Sof(H74B)=Sof(C73A)=Sof(H73A)=
 Sof(H73B)=Sof(C72A)=Sof(H72A)=Sof(H72B)=Sof(C71A)=Sof(H71A)=Sof(H71B)=FVAR(3)
6.a Ternary CH refined with riding coordinates:
 C7(H7), C21(H21), C44(H44), C58(H58)
6.b Secondary CH2 refined with riding coordinates:
 C74A(H74A,H74B), C73A(H73A,H73B), C72A(H72A,H72B), C71A(H71A,H71B), C74B(H74C,
 H74D), C73B(H73C,H73D), C72B(H72C,H72D), C71B(H71C,H71D), C34A(H34A,H34B),
 C35A(H35A,H35B), C36A(H36A,H36B), C37A(H37A,H37B), C34B(H34C,H34D), C35B(H35C,
 H35D), C36B(H36C,H36D), C37B(H37C,H37D)
6.c Aromatic/amide H refined with riding coordinates:
 C3(H3), C5(H5), C9(H9), C10(H10), C11(H11), C12(H12), C13(H13), C15(H15),
 C16(H16), C17(H17), C18(H18), C19(H19), C23(H23), C24(H24), C25(H25), C26(H26),
  C27(H27), C29(H29), C30(H30), C31(H31), C32(H32), C33(H33), C40(H40),
 C42(H42), C46(H46), C47(H47), C48(H48), C49(H49), C50(H50), C52(H52), C53(H53),
  C54(H54), C55(H55), C56(H56), C60(H60), C61(H61), C62(H62), C63(H63),
 C64(H64), C66(H66), C67(H67), C68(H68), C69(H69), C70(H70), C76(H76), C77(H77),
  C78(H78), C79(H79), C80(H80), C82A(H82A), C83A(H83A), C84A(H84A), C86A(H86A),
 C87A(H87A), C82B(H82B), C83B(H83B), C84B(H84B), C86B(H86B), C87B(H87B)
6.d Idealised Me refined as rotating group:
 C20(H20A,H20B,H20C), C57(H57A,H57B,H57C), C81(H81A,H81B,H81C), C88A(H88A,H88B,
 H88C), C88B(H88D,H88E,H88F)
;
_olex2_submission_special_instructions 'No special instructions were received'
_oxdiff_exptl_absorpt_empirical_details
;
Empirical correction (ABSPACK) includes:
- Absorption correction using spherical harmonics
- Frame scaling
;
_oxdiff_exptl_absorpt_empirical_full_max 4.261
_oxdiff_exptl_absorpt_empirical_full_min 0.320

loop_
_space_group_symop_operation_xyz
'x, y, z'
'-x, -y, -z'

loop_
_atom_site_label
_atom_site_type_symbol
_atom_site_fract_x
_atom_site_fract_y
_atom_site_fract_z
_atom_site_U_iso_or_equiv
_atom_site_adp_type
_atom_site_occupancy
_atom_site_site_symmetry_order
_atom_site_calc_flag
_atom_site_refinement_flags_posn
_atom_site_refinement_flags_adp
_atom_site_refinement_flags_occupancy
_atom_site_disorder_assembly
_atom_site_disorder_group
O1 O 0.58256(17) 0.50178(13) 0.46079(6) 0.0293(4) Uani 1 1 d D . . . .
O3 O 0.41343(17) 0.49511(13) 0.03851(6) 0.0296(4) Uani 1 1 d D . . . .
Li2A Li 0.4504(6) 0.5486(5) -0.02707(19) 0.0432(15) Uani 0.924(4) 1 d D . P A 1
O4A O 0.3929(2) 0.6307(2) -0.07455(8) 0.0372(5) Uani 0.924(4) 1 d D . P A 1
C74A C 0.4169(3) 0.6370(3) -0.13209(11) 0.0410(7) Uani 0.924(4) 1 d D . P A 1
H74A H 0.462561 0.590769 -0.142027 0.049 Uiso 0.924(4) 1 calc R U P A 1
H74B H 0.472560 0.707494 -0.140861 0.049 Uiso 0.924(4) 1 calc R U P A 1
C73A C 0.2807(4) 0.6047(3) -0.16239(13) 0.0558(9) Uani 0.924(4) 1 d D . P A 1
H73A H 0.238722 0.529542 -0.167062 0.067 Uiso 0.924(4) 1 calc R U P A 1
H73B H 0.284676 0.635050 -0.199180 0.067 Uiso 0.924(4) 1 calc R U P A 1
C72A C 0.2055(3) 0.6462(3) -0.12453(16) 0.0539(9) Uani 0.924(4) 1 d D . P A 1
H72A H 0.108214 0.606299 -0.129602 0.065 Uiso 0.924(4) 1 calc R U P A 1
H72B H 0.221823 0.718692 -0.131436 0.065 Uiso 0.924(4) 1 calc R U P A 1
C71A C 0.2631(3) 0.6342(3) -0.06692(14) 0.0432(8) Uani 0.924(4) 1 d D . P A 1
H71A H 0.271852 0.692722 -0.042076 0.052 Uiso 0.924(4) 1 calc R U P A 1
H71B H 0.205073 0.570583 -0.050845 0.052 Uiso 0.924(4) 1 calc R U P A 1
Li2B Li 0.409(7) 0.518(6) -0.0333(7) 0.0432(15) Uani 0.076(4) 1 d D . P A 2
O4B O 0.343(3) 0.582(2) -0.0889(8) 0.0372(5) Uani 0.076(4) 1 d D . P A 2
C74B C 0.376(3) 0.590(2) -0.1453(9) 0.0410(7) Uani 0.076(4) 1 d D . P A 2
H74C H 0.328034 0.523816 -0.166037 0.049 Uiso 0.076(4) 1 calc R U P A 2
H74D H 0.473414 0.607476 -0.146930 0.049 Uiso 0.076(4) 1 calc R U P A 2
C73B C 0.334(4) 0.672(2) -0.1691(9) 0.0558(9) Uani 0.076(4) 1 d D . P A 2
H73C H 0.252712 0.642682 -0.195073 0.067 Uiso 0.076(4) 1 calc R U P A 2
H73D H 0.406079 0.721169 -0.188660 0.067 Uiso 0.076(4) 1 calc R U P A 2
C72B C 0.306(3) 0.7212(19) -0.1182(13) 0.0539(9) Uani 0.076(4) 1 d D . P A 2
H72C H 0.240679 0.753706 -0.127728 0.065 Uiso 0.076(4) 1 calc R U P A 2
H72D H 0.389327 0.773190 -0.100501 0.065 Uiso 0.076(4) 1 calc R U P A 2
C71B C 0.250(4) 0.632(3) -0.0807(12) 0.0432(8) Uani 0.076(4) 1 d D . P A 2
H71C H 0.254308 0.655309 -0.041710 0.052 Uiso 0.076(4) 1 calc R U P A 2
H71D H 0.156493 0.588370 -0.093362 0.052 Uiso 0.076(4) 1 calc R U P A 2
C1 C 0.6689(2) 0.51936(17) 0.42247(8) 0.0249(4) Uani 1 1 d . . . . .
C2 C 0.6550(2) 0.44415(17) 0.38123(9) 0.0259(5) Uani 1 1 d . . . . .
C3 C 0.7478(2) 0.46546(18) 0.34160(9) 0.0281(5) Uani 1 1 d . . . . .
H3 H 0.738072 0.414499 0.314025 0.034 Uiso 1 1 calc R U . . .
C4 C 0.8542(2) 0.55876(18) 0.34105(9) 0.0289(5) Uani 1 1 d . . . . .
C5 C 0.8659(2) 0.63297(18) 0.38182(9) 0.0277(5) Uani 1 1 d . . . . .
H5 H 0.937249 0.697324 0.381992 0.033 Uiso 1 1 calc R U . . .
C6 C 0.7759(2) 0.61496(17) 0.42207(9) 0.0264(5) Uani 1 1 d . . . . .
C7 C 0.5379(2) 0.34268(17) 0.38242(9) 0.0280(5) Uani 1 1 d . . . . .
H7 H 0.473140 0.356768 0.405364 0.034 Uiso 1 1 calc R U . . .
C8 C 0.5786(3) 0.26389(18) 0.41354(10) 0.0315(5) Uani 1 1 d . . . . .
C9 C 0.5087(3) 0.2135(2) 0.45779(11) 0.0410(6) Uani 1 1 d . . . . .
H9 H 0.435035 0.228673 0.468459 0.049 Uiso 1 1 calc R U . . .
C10 C 0.5460(4) 0.1418(2) 0.48617(13) 0.0508(8) Uani 1 1 d . . . . .
H10 H 0.496450 0.107553 0.515564 0.061 Uiso 1 1 calc R U . . .
C11 C 0.6532(4) 0.1196(2) 0.47239(14) 0.0534(8) Uani 1 1 d . . . . .
H11 H 0.678709 0.070857 0.492143 0.064 Uiso 1 1 calc R U . . .
C12 C 0.7237(3) 0.1695(2) 0.42919(15) 0.0502(7) Uani 1 1 d . . . . .
H12 H 0.799078 0.155627 0.419518 0.060 Uiso 1 1 calc R U . . .
C13 C 0.6854(3) 0.2396(2) 0.39987(12) 0.0401(6) Uani 1 1 d . . . . .
H13 H 0.733686 0.271683 0.369708 0.048 Uiso 1 1 calc R U . . .
C14 C 0.4605(2) 0.30243(18) 0.32642(9) 0.0290(5) Uani 1 1 d . . . . .
C15 C 0.3868(3) 0.1995(2) 0.31576(11) 0.0397(6) Uani 1 1 d . . . . .
H15 H 0.391603 0.151879 0.342499 0.048 Uiso 1 1 calc R U . . .
C16 C 0.3056(3) 0.1643(2) 0.26657(12) 0.0478(7) Uani 1 1 d . . . . .
H16 H 0.256051 0.093448 0.260119 0.057 Uiso 1 1 calc R U . . .
C17 C 0.2972(3) 0.2328(2) 0.22718(11) 0.0401(6) Uani 1 1 d . . . . .
H17 H 0.241846 0.209231 0.193710 0.048 Uiso 1 1 calc R U . . .
C18 C 0.3699(3) 0.3351(2) 0.23705(10) 0.0349(5) Uani 1 1 d . . . . .
H18 H 0.364585 0.382288 0.210135 0.042 Uiso 1 1 calc R U . . .
C19 C 0.4512(3) 0.37036(19) 0.28610(10) 0.0317(5) Uani 1 1 d . . . . .
H19 H 0.500867 0.441320 0.292196 0.038 Uiso 1 1 calc R U . . .
C20 C 0.9507(3) 0.5812(2) 0.29700(11) 0.0399(6) Uani 1 1 d . . . . .
H20A H 1.000098 0.654971 0.296485 0.060 Uiso 1 1 calc R U . . .
H20B H 0.901217 0.556647 0.260888 0.060 Uiso 1 1 calc R U . . .
H20C H 1.013494 0.546693 0.304936 0.060 Uiso 1 1 calc R U . . .
C21 C 0.7866(2) 0.69358(18) 0.46736(9) 0.0280(5) Uani 1 1 d . . . . .
H21 H 0.692690 0.684704 0.473795 0.034 Uiso 1 1 calc R U . . .
C22 C 0.8530(3) 0.80318(18) 0.44983(9) 0.0312(5) Uani 1 1 d . . . . .
C23 C 0.7739(3) 0.8498(2) 0.42232(10) 0.0379(6) Uani 1 1 d . . . . .
H23 H 0.680252 0.813703 0.416029 0.045 Uiso 1 1 calc R U . . .
C24 C 0.8304(4) 0.9487(2) 0.40387(12) 0.0454(7) Uani 1 1 d . . . . .
H24 H 0.775491 0.978674 0.384225 0.055 Uiso 1 1 calc R U . . .
C25 C 0.9658(4) 1.0030(2) 0.41407(11) 0.0452(7) Uani 1 1 d . . . . .
H25 H 1.004216 1.070539 0.401667 0.054 Uiso 1 1 calc R U . . .
C26 C 1.0452(3) 0.9587(2) 0.44247(11) 0.0406(6) Uani 1 1 d . . . . .
H26 H 1.138228 0.996318 0.450006 0.049 Uiso 1 1 calc R U . . .
C27 C 0.9896(3) 0.85908(19) 0.46014(9) 0.0339(5) Uani 1 1 d . . . . .
H27 H 1.045213 0.829110 0.479307 0.041 Uiso 1 1 calc R U . . .
C28 C 0.8491(3) 0.67303(18) 0.52220(9) 0.0308(5) Uani 1 1 d . . . . .
C29 C 0.8171(3) 0.7061(2) 0.57170(9) 0.0338(5) Uani 1 1 d . . . . .
H29 H 0.756917 0.741066 0.570580 0.041 Uiso 1 1 calc R U . . .
C30 C 0.8720(3) 0.6886(2) 0.62254(10) 0.0398(6) Uani 1 1 d . . . . .
H30 H 0.848924 0.711393 0.655763 0.048 Uiso 1 1 calc R U . . .
C31 C 0.9597(3) 0.6382(2) 0.62481(11) 0.0417(6) Uani 1 1 d . . . . .
H31 H 0.996796 0.625854 0.659547 0.050 Uiso 1 1 calc R U . . .
C32 C 0.9940(3) 0.6054(2) 0.57603(12) 0.0420(6) Uani 1 1 d . . . . .
H32 H 1.055575 0.571589 0.577404 0.050 Uiso 1 1 calc R U . . .
C33 C 0.9377(3) 0.6222(2) 0.52516(10) 0.0356(5) Uani 1 1 d . . . . .
H33 H 0.960310 0.598645 0.492038 0.043 Uiso 1 1 calc R U . . .
Li1A Li 0.5863(5) 0.4935(4) 0.53524(18) 0.0327(10) Uani 0.893(4) 1 d D . P B 1
O2A O 0.6547(2) 0.4258(2) 0.58868(9) 0.0408(6) Uani 0.893(4) 1 d D . P B 1
C34A C 0.7363(4) 0.3674(4) 0.58123(14) 0.0404(8) Uani 0.893(4) 1 d D . P B 1
H34A H 0.831674 0.408604 0.591589 0.048 Uiso 0.893(4) 1 calc R U P B 1
H34B H 0.725942 0.341948 0.542364 0.048 Uiso 0.893(4) 1 calc R U P B 1
C35A C 0.6849(4) 0.2807(3) 0.61931(15) 0.0533(9) Uani 0.893(4) 1 d D . P B 1
H35A H 0.753659 0.251662 0.629735 0.064 Uiso 0.893(4) 1 calc R U P B 1
H35B H 0.603783 0.226019 0.602039 0.064 Uiso 0.893(4) 1 calc R U P B 1
C36A C 0.6533(4) 0.3310(3) 0.66931(13) 0.0429(7) Uani 0.893(4) 1 d D . P B 1
H36A H 0.580141 0.281651 0.688373 0.051 Uiso 0.893(4) 1 calc R U P B 1
H36B H 0.733039 0.360845 0.695950 0.051 Uiso 0.893(4) 1 calc R U P B 1
C37A C 0.6112(4) 0.4130(3) 0.64387(13) 0.0453(8) Uani 0.893(4) 1 d D . P B 1
H37A H 0.512913 0.392468 0.642458 0.054 Uiso 0.893(4) 1 calc R U P B 1
H37B H 0.653086 0.477784 0.666055 0.054 Uiso 0.893(4) 1 calc R U P B 1
Li1B Li 0.542(3) 0.444(3) 0.5266(10) 0.0327(10) Uani 0.107(4) 1 d D . P B 2
O2B O 0.607(2) 0.3681(18) 0.5764(6) 0.0408(6) Uani 0.107(4) 1 d D . P B 2
C34B C 0.732(3) 0.364(4) 0.5646(11) 0.0404(8) Uani 0.107(4) 1 d D . P B 2
H34C H 0.792429 0.429632 0.551462 0.048 Uiso 0.107(4) 1 calc R U P B 2
H34D H 0.720269 0.309124 0.536503 0.048 Uiso 0.107(4) 1 calc R U P B 2
C35B C 0.786(3) 0.341(2) 0.6197(10) 0.0533(9) Uani 0.107(4) 1 d D . P B 2
H35C H 0.883750 0.378670 0.625808 0.064 Uiso 0.107(4) 1 calc R U P B 2
H35D H 0.768121 0.266698 0.621896 0.064 Uiso 0.107(4) 1 calc R U P B 2
C36B C 0.713(2) 0.375(2) 0.6622(10) 0.0429(7) Uani 0.107(4) 1 d D . P B 2
H36C H 0.706895 0.335159 0.696174 0.051 Uiso 0.107(4) 1 calc R U P B 2
H36D H 0.758401 0.448081 0.672210 0.051 Uiso 0.107(4) 1 calc R U P B 2
C37B C 0.576(2) 0.353(3) 0.6332(6) 0.0453(8) Uani 0.107(4) 1 d D . P B 2
H37C H 0.514454 0.282162 0.638630 0.054 Uiso 0.107(4) 1 calc R U P B 2
H37D H 0.535975 0.401192 0.646059 0.054 Uiso 0.107(4) 1 calc R U P B 2
C38 C 0.3338(2) 0.47958(17) 0.07922(8) 0.0251(4) Uani 1 1 d . . . . .
C39 C 0.2246(2) 0.38560(17) 0.08142(9) 0.0260(5) Uani 1 1 d . . . . .
C40 C 0.1454(2) 0.36865(17) 0.12547(9) 0.0266(5) Uani 1 1 d . . . . .
H40 H 0.073040 0.305223 0.126776 0.032 Uiso 1 1 calc R U . . .
C41 C 0.1690(2) 0.44213(18) 0.16795(9) 0.0274(5) Uani 1 1 d . . . . .
C42 C 0.2754(2) 0.53499(17) 0.16487(9) 0.0271(5) Uani 1 1 d . . . . .
H42 H 0.291768 0.586194 0.193095 0.033 Uiso 1 1 calc R U . . .
C43 C 0.3582(2) 0.55496(17) 0.12181(9) 0.0259(5) Uani 1 1 d . . . . .
C44 C 0.2012(2) 0.30699(18) 0.03427(9) 0.0282(5) Uani 1 1 d . . . . .
H44 H 0.291996 0.313228 0.024443 0.034 Uiso 1 1 calc R U . . .
C45 C 0.1322(3) 0.33141(18) -0.01786(9) 0.0299(5) Uani 1 1 d . . . . .
C46 C 0.0375(3) 0.3764(2) -0.01661(10) 0.0349(5) Uani 1 1 d . . . . .
H46 H 0.014630 0.393689 0.018079 0.042 Uiso 1 1 calc R U . . .
C47 C -0.0247(3) 0.3967(2) -0.06517(11) 0.0390(6) Uani 1 1 d . . . . .
H47 H -0.090410 0.426333 -0.063334 0.047 Uiso 1 1 calc R U . . .
C48 C 0.0095(3) 0.3737(2) -0.11615(11) 0.0393(6) Uani 1 1 d . . . . .
H48 H -0.031102 0.388744 -0.149342 0.047 Uiso 1 1 calc R U . . .
C49 C 0.1030(3) 0.3286(2) -0.11823(10) 0.0403(6) Uani 1 1 d . . . . .
H49 H 0.125830 0.311877 -0.153046 0.048 Uiso 1 1 calc R U . . .
C50 C 0.1640(3) 0.3075(2) -0.06988(9) 0.0346(5) Uani 1 1 d . . . . .
H50 H 0.228068 0.276477 -0.072035 0.042 Uiso 1 1 calc R U . . .
C51 C 0.1336(3) 0.19719(18) 0.05142(9) 0.0319(5) Uani 1 1 d . . . . .
C52 C -0.0024(3) 0.1413(2) 0.04034(10) 0.0369(6) Uani 1 1 d . . . . .
H52 H -0.057807 0.171834 0.021543 0.044 Uiso 1 1 calc R U . . .
C53 C -0.0580(3) 0.0406(2) 0.05667(12) 0.0459(7) Uani 1 1 d . . . . .
H53 H -0.150850 0.003035 0.048665 0.055 Uiso 1 1 calc R U . . .
C54 C 0.0209(4) -0.0047(2) 0.08432(12) 0.0506(8) Uani 1 1 d . . . . .
H54 H -0.017490 -0.072996 0.095532 0.061 Uiso 1 1 calc R U . . .
C55 C 0.1559(4) 0.0500(2) 0.09556(12) 0.0492(7) Uani 1 1 d . . . . .
H55 H 0.210504 0.019618 0.115022 0.059 Uiso 1 1 calc R U . . .
C56 C 0.2122(3) 0.1496(2) 0.07846(11) 0.0403(6) Uani 1 1 d . . . . .
H56 H 0.305683 0.185821 0.085331 0.048 Uiso 1 1 calc R U . . .
C57 C 0.0891(3) 0.4195(2) 0.21765(10) 0.0356(6) Uani 1 1 d . . . . .
H57A H 0.045455 0.468815 0.220967 0.053 Uiso 1 1 calc R U . . .
H57B H 0.148765 0.424610 0.251029 0.053 Uiso 1 1 calc R U . . .
H57C H 0.021207 0.350407 0.213331 0.053 Uiso 1 1 calc R U . . .
C58 C 0.4782(2) 0.65468(18) 0.11902(9) 0.0276(5) Uani 1 1 d . . . . .
H58 H 0.542506 0.637434 0.097255 0.033 Uiso 1 1 calc R U . . .
C59 C 0.5535(2) 0.69637(18) 0.17522(9) 0.0287(5) Uani 1 1 d . . . . .
C60 C 0.5863(3) 0.6296(2) 0.21099(10) 0.0361(5) Uani 1 1 d . . . . .
H60 H 0.556310 0.559153 0.200804 0.043 Uiso 1 1 calc R U . . .
C61 C 0.6616(3) 0.6652(2) 0.26087(11) 0.0394(6) Uani 1 1 d . . . . .
H61 H 0.682860 0.619112 0.284582 0.047 Uiso 1 1 calc R U . . .
C62 C 0.7060(3) 0.7675(2) 0.27631(10) 0.0386(6) Uani 1 1 d . . . . .
H62 H 0.757846 0.791800 0.310501 0.046 Uiso 1 1 calc R U . . .
C63 C 0.6744(3) 0.8347(2) 0.24166(12) 0.0420(6) Uani 1 1 d . . . . .
H63 H 0.704569 0.905091 0.252070 0.050 Uiso 1 1 calc R U . . .
C64 C 0.5983(3) 0.7984(2) 0.19145(11) 0.0362(5) Uani 1 1 d . . . . .
H64 H 0.576829 0.844731 0.167977 0.043 Uiso 1 1 calc R U . . .
C65 C 0.4416(2) 0.73328(18) 0.08592(9) 0.0294(5) Uani 1 1 d . . . . .
C66 C 0.5156(3) 0.7815(2) 0.04232(10) 0.0350(5) Uani 1 1 d . . . . .
H66 H 0.589606 0.765015 0.033533 0.042 Uiso 1 1 calc R U . . .
C67 C 0.4828(3) 0.8529(2) 0.01175(11) 0.0420(6) Uani 1 1 d . . . . .
H67 H 0.534554 0.884976 -0.017546 0.050 Uiso 1 1 calc R U . . .
C68 C 0.3749(3) 0.8775(2) 0.02385(12) 0.0422(6) Uani 1 1 d . . . . .
H68 H 0.351548 0.925645 0.002657 0.051 Uiso 1 1 calc R U . . .
C69 C 0.3009(3) 0.8309(2) 0.06738(11) 0.0390(6) Uani 1 1 d . . . . .
H69 H 0.226993 0.847666 0.076116 0.047 Uiso 1 1 calc R U . . .
C70 C 0.3349(3) 0.76029(19) 0.09790(10) 0.0341(5) Uani 1 1 d . . . . .
H70 H 0.284246 0.729563 0.127719 0.041 Uiso 1 1 calc R U . . .
C75 C 0.6701(3) 0.0774(2) 0.69906(13) 0.0476(7) Uani 1 1 d . . . . .
C76 C 0.7776(3) 0.0754(2) 0.67225(12) 0.0433(6) Uani 1 1 d . . . . .
H76 H 0.764593 0.053459 0.634410 0.052 Uiso 1 1 calc R U . . .
C77 C 0.9043(3) 0.1048(2) 0.69981(13) 0.0463(7) Uani 1 1 d . . . . .
H77 H 0.976678 0.102830 0.680584 0.056 Uiso 1 1 calc R U . . .
C78 C 0.9263(4) 0.1369(2) 0.75473(13) 0.0492(7) Uani 1 1 d . . . . .
H78 H 1.012866 0.156514 0.773633 0.059 Uiso 1 1 calc R U . . .
C79 C 0.8187(4) 0.1401(2) 0.78193(13) 0.0545(8) Uani 1 1 d . . . . .
H79 H 0.831898 0.162210 0.819735 0.065 Uiso 1 1 calc R U . . .
C80 C 0.6943(4) 0.1115(2) 0.75449(15) 0.0557(8) Uani 1 1 d . . . . .
H80 H 0.622478 0.114816 0.773627 0.067 Uiso 1 1 calc R U . . .
C81 C 0.5329(4) 0.0423(3) 0.66958(18) 0.0647(9) Uani 1 1 d . . . . .
H81A H 0.491658 0.091960 0.676813 0.097 Uiso 1 1 calc R U . . .
H81B H 0.478245 -0.024175 0.682905 0.097 Uiso 1 1 calc R U . . .
H81C H 0.539154 0.036312 0.629716 0.097 Uiso 1 1 calc R U . . .
C82A C 0.0876(6) 0.8695(5) -0.2522(2) 0.0545(12) Uani 0.513(3) 1 d D . P C 1
H82A H 0.004830 0.857455 -0.273057 0.065 Uiso 0.513(3) 1 calc R U P C 1
C83A C 0.1084(6) 0.9056(5) -0.1975(2) 0.0544(12) Uani 0.513(3) 1 d D . P C 1
H83A H 0.038836 0.918217 -0.180882 0.065 Uiso 0.513(3) 1 calc R U P C 1
C84A C 0.2292(5) 0.9237(7) -0.1667(3) 0.0481(16) Uani 0.513(3) 1 d D . P C 1
H84A H 0.241709 0.948638 -0.129416 0.058 Uiso 0.513(3) 1 calc R U P C 1
C85A C 0.3320(6) 0.9055(5) -0.1902(2) 0.0504(10) Uani 0.513(3) 1 d D . P C 1
C86A C 0.3094(6) 0.8657(6) -0.2442(2) 0.0547(15) Uani 0.513(3) 1 d D . P C 1
H86A H 0.376396 0.848238 -0.259927 0.066 Uiso 0.513(3) 1 calc R U P C 1
C87A C 0.1904(5) 0.8513(5) -0.2756(3) 0.0584(12) Uani 0.513(3) 1 d D . P C 1
H87A H 0.179174 0.828814 -0.313297 0.070 Uiso 0.513(3) 1 calc R U P C 1
C88A C 0.4630(7) 0.9269(7) -0.1566(4) 0.0701(15) Uani 0.513(3) 1 d D . P C 1
H88A H 0.513326 0.891213 -0.174007 0.105 Uiso 0.513(3) 1 calc R U P C 1
H88B H 0.446242 0.902878 -0.119113 0.105 Uiso 0.513(3) 1 calc R U P C 1
H88C H 0.514855 1.000407 -0.154849 0.105 Uiso 0.513(3) 1 calc R U P C 1
C82B C 0.4515(6) 0.8867(5) -0.1869(2) 0.0545(12) Uani 0.487(3) 1 d D . P C 2
H82B H 0.538818 0.886789 -0.178397 0.065 Uiso 0.487(3) 1 calc R U P C 2
C83B C 0.3998(6) 0.9404(5) -0.1531(3) 0.0544(12) Uani 0.487(3) 1 d D . P C 2
H83B H 0.450980 0.976900 -0.120775 0.065 Uiso 0.487(3) 1 calc R U P C 2
C84B C 0.2724(6) 0.9400(7) -0.1670(3) 0.0481(16) Uani 0.487(3) 1 d D . P C 2
H84B H 0.237857 0.977512 -0.144147 0.058 Uiso 0.487(3) 1 calc R U P C 2
C85B C 0.1941(6) 0.8863(4) -0.2135(2) 0.0504(10) Uani 0.487(3) 1 d D . P C 2
C86B C 0.2458(6) 0.8325(6) -0.2472(3) 0.0547(15) Uani 0.487(3) 1 d D . P C 2
H86B H 0.194637 0.795906 -0.279504 0.066 Uiso 0.487(3) 1 calc R U P C 2
C87B C 0.3731(6) 0.8330(5) -0.2332(2) 0.0584(12) Uani 0.487(3) 1 d D . P C 2
H87B H 0.407516 0.795301 -0.256105 0.070 Uiso 0.487(3) 1 calc R U P C 2
C88B C 0.0569(7) 0.8887(7) -0.2266(4) 0.0701(15) Uani 0.487(3) 1 d D . P C 2
H88D H 0.025071 0.864163 -0.264895 0.105 Uiso 0.487(3) 1 calc R U P C 2
H88E H 0.060786 0.958803 -0.221866 0.105 Uiso 0.487(3) 1 calc R U P C 2
H88F H -0.004529 0.844766 -0.201504 0.105 Uiso 0.487(3) 1 calc R U P C 2

loop_
_atom_site_aniso_label
_atom_site_aniso_U_11
_atom_site_aniso_U_22
_atom_site_aniso_U_33
_atom_site_aniso_U_23
_atom_site_aniso_U_13
_atom_site_aniso_U_12
O1 0.0334(9) 0.0363(9) 0.0181(7) 0.0010(6) 0.0078(6) 0.0115(7)
O3 0.0359(9) 0.0356(9) 0.0176(7) 0.0012(6) 0.0094(6) 0.0123(7)
Li2A 0.049(3) 0.067(4) 0.027(2) 0.014(2) 0.016(2) 0.035(3)
O4A 0.0405(12) 0.0541(14) 0.0231(9) 0.0041(9) 0.0061(8) 0.0237(11)
C74A 0.0510(18) 0.0501(18) 0.0227(13) 0.0028(12) 0.0036(12) 0.0194(15)
C73A 0.055(2) 0.065(2) 0.0317(15) 0.0059(15) -0.0051(14) 0.0063(17)
C72A 0.0392(17) 0.054(2) 0.066(2) 0.0205(17) -0.0007(15) 0.0153(15)
C71A 0.0349(15) 0.0519(17) 0.0421(18) -0.0118(14) -0.0009(14) 0.0163(13)
Li2B 0.049(3) 0.067(4) 0.027(2) 0.014(2) 0.016(2) 0.035(3)
O4B 0.0405(12) 0.0541(14) 0.0231(9) 0.0041(9) 0.0061(8) 0.0237(11)
C74B 0.0510(18) 0.0501(18) 0.0227(13) 0.0028(12) 0.0036(12) 0.0194(15)
C73B 0.055(2) 0.065(2) 0.0317(15) 0.0059(15) -0.0051(14) 0.0063(17)
C72B 0.0392(17) 0.054(2) 0.066(2) 0.0205(17) -0.0007(15) 0.0153(15)
C71B 0.0349(15) 0.0519(17) 0.0421(18) -0.0118(14) -0.0009(14) 0.0163(13)
C1 0.0292(11) 0.0316(11) 0.0150(9) 0.0006(8) 0.0035(8) 0.0120(9)
C2 0.0302(11) 0.0289(11) 0.0186(9) 0.0003(8) 0.0027(8) 0.0109(9)
C3 0.0355(12) 0.0300(11) 0.0196(10) -0.0017(8) 0.0040(9) 0.0129(10)
C4 0.0335(12) 0.0317(12) 0.0223(10) 0.0003(8) 0.0071(9) 0.0121(10)
C5 0.0317(12) 0.0298(11) 0.0216(10) 0.0021(8) 0.0054(9) 0.0106(9)
C6 0.0328(12) 0.0304(11) 0.0173(9) -0.0024(8) 0.0014(8) 0.0134(9)
C7 0.0321(12) 0.0286(11) 0.0212(10) -0.0014(8) 0.0026(9) 0.0090(9)
C8 0.0356(13) 0.0280(11) 0.0231(10) -0.0032(8) -0.0061(9) 0.0046(10)
C9 0.0481(16) 0.0389(14) 0.0290(12) 0.0035(10) 0.0006(11) 0.0084(12)
C10 0.063(2) 0.0390(15) 0.0365(14) 0.0078(12) -0.0123(13) 0.0060(14)
C11 0.0567(19) 0.0336(14) 0.0594(19) 0.0108(13) -0.0191(15) 0.0088(13)
C12 0.0466(17) 0.0365(14) 0.065(2) 0.0016(13) -0.0089(14) 0.0150(13)
C13 0.0413(14) 0.0333(13) 0.0439(15) 0.0036(11) 0.0013(11) 0.0120(11)
C14 0.0322(12) 0.0333(12) 0.0211(10) -0.0014(9) 0.0025(9) 0.0115(10)
C15 0.0522(16) 0.0321(13) 0.0294(12) 0.0006(10) -0.0059(11) 0.0109(12)
C16 0.0610(19) 0.0333(14) 0.0362(14) -0.0034(11) -0.0112(13) 0.0056(13)
C17 0.0460(15) 0.0429(14) 0.0250(12) -0.0041(10) -0.0062(10) 0.0110(12)
C18 0.0372(13) 0.0395(13) 0.0274(12) 0.0024(10) 0.0002(10) 0.0140(11)
C19 0.0354(13) 0.0314(12) 0.0264(11) 0.0005(9) 0.0019(9) 0.0103(10)
C20 0.0453(15) 0.0404(14) 0.0339(13) -0.0023(10) 0.0180(11) 0.0130(12)
C21 0.0341(12) 0.0312(11) 0.0193(10) -0.0028(8) 0.0025(8) 0.0128(10)
C22 0.0434(14) 0.0313(12) 0.0184(10) -0.0052(8) 0.0018(9) 0.0137(11)
C23 0.0506(16) 0.0367(13) 0.0281(12) -0.0024(10) 0.0001(11) 0.0189(12)
C24 0.069(2) 0.0378(14) 0.0339(13) -0.0017(11) -0.0023(13) 0.0262(14)
C25 0.074(2) 0.0328(13) 0.0279(12) 0.0006(10) 0.0097(13) 0.0176(14)
C26 0.0531(16) 0.0337(13) 0.0280(12) -0.0050(10) 0.0063(11) 0.0074(12)
C27 0.0449(14) 0.0346(12) 0.0205(10) -0.0016(9) 0.0040(10) 0.0124(11)
C28 0.0364(13) 0.0293(11) 0.0211(10) -0.0019(8) 0.0002(9) 0.0060(10)
C29 0.0376(13) 0.0383(13) 0.0203(11) -0.0017(9) 0.0034(9) 0.0077(11)
C30 0.0432(15) 0.0444(14) 0.0203(11) 0.0002(10) 0.0020(10) 0.0029(12)
C31 0.0448(15) 0.0384(14) 0.0249(12) 0.0036(10) -0.0070(10) -0.0026(12)
C32 0.0467(16) 0.0376(14) 0.0368(14) 0.0001(11) -0.0102(12) 0.0123(12)
C33 0.0420(14) 0.0369(13) 0.0252(11) -0.0021(9) -0.0019(10) 0.0123(11)
Li1A 0.035(3) 0.044(3) 0.022(2) 0.0068(19) 0.0078(18) 0.017(2)
O2A 0.0503(14) 0.0532(15) 0.0300(10) 0.0116(10) 0.0113(9) 0.0303(12)
C34A 0.0467(16) 0.0395(15) 0.0372(19) -0.0031(19) 0.0017(15) 0.0191(13)
C35A 0.071(2) 0.0405(17) 0.0518(19) 0.0089(15) 0.0100(17) 0.0233(17)
C36A 0.0438(19) 0.0453(18) 0.0366(15) 0.0118(13) 0.0038(13) 0.0127(15)
C37A 0.060(2) 0.055(2) 0.0299(14) 0.0105(14) 0.0111(14) 0.0302(18)
Li1B 0.035(3) 0.044(3) 0.022(2) 0.0068(19) 0.0078(18) 0.017(2)
O2B 0.0503(14) 0.0532(15) 0.0300(10) 0.0116(10) 0.0113(9) 0.0303(12)
C34B 0.0467(16) 0.0395(15) 0.0372(19) -0.0031(19) 0.0017(15) 0.0191(13)
C35B 0.071(2) 0.0405(17) 0.0518(19) 0.0089(15) 0.0100(17) 0.0233(17)
C36B 0.0438(19) 0.0453(18) 0.0366(15) 0.0118(13) 0.0038(13) 0.0127(15)
C37B 0.060(2) 0.055(2) 0.0299(14) 0.0105(14) 0.0111(14) 0.0302(18)
C38 0.0305(11) 0.0312(11) 0.0153(9) 0.0011(8) 0.0047(8) 0.0131(9)
C39 0.0324(12) 0.0302(11) 0.0169(9) -0.0015(8) 0.0025(8) 0.0132(9)
C40 0.0312(11) 0.0287(11) 0.0197(10) 0.0013(8) 0.0050(8) 0.0105(9)
C41 0.0320(12) 0.0316(11) 0.0191(10) 0.0003(8) 0.0059(8) 0.0118(9)
C42 0.0339(12) 0.0291(11) 0.0185(10) -0.0030(8) 0.0029(8) 0.0119(9)
C43 0.0310(11) 0.0288(11) 0.0189(10) 0.0013(8) 0.0038(8) 0.0119(9)
C44 0.0352(12) 0.0312(11) 0.0185(10) -0.0034(8) 0.0023(8) 0.0127(10)
C45 0.0377(13) 0.0285(11) 0.0189(10) -0.0022(8) 0.0010(9) 0.0072(10)
C46 0.0444(14) 0.0361(13) 0.0236(11) -0.0035(9) -0.0012(10) 0.0150(11)
C47 0.0443(15) 0.0355(13) 0.0336(13) -0.0028(10) -0.0071(11) 0.0127(11)
C48 0.0441(15) 0.0355(13) 0.0265(12) 0.0019(10) -0.0080(10) 0.0031(11)
C49 0.0422(14) 0.0470(15) 0.0186(11) -0.0012(10) 0.0013(10) 0.0013(12)
C50 0.0389(13) 0.0417(14) 0.0191(11) -0.0034(9) 0.0039(9) 0.0098(11)
C51 0.0456(14) 0.0309(12) 0.0191(10) -0.0055(8) 0.0032(9) 0.0143(11)
C52 0.0467(15) 0.0364(13) 0.0237(11) -0.0009(9) 0.0043(10) 0.0109(11)
C53 0.0576(18) 0.0360(14) 0.0332(13) -0.0028(11) 0.0064(12) 0.0044(13)
C54 0.081(2) 0.0317(14) 0.0329(14) -0.0011(11) 0.0079(14) 0.0131(15)
C55 0.078(2) 0.0362(14) 0.0362(14) -0.0022(11) -0.0033(14) 0.0255(15)
C56 0.0566(17) 0.0356(13) 0.0295(12) -0.0029(10) -0.0008(11) 0.0192(12)
C57 0.0422(14) 0.0395(13) 0.0243(11) -0.0021(9) 0.0124(10) 0.0121(11)
C58 0.0312(11) 0.0288(11) 0.0211(10) -0.0014(8) 0.0027(8) 0.0090(9)
C59 0.0297(11) 0.0336(12) 0.0209(10) 0.0006(8) 0.0045(8) 0.0090(9)
C60 0.0411(14) 0.0349(13) 0.0298(12) 0.0012(10) -0.0009(10) 0.0117(11)
C61 0.0399(14) 0.0434(14) 0.0289(12) 0.0061(10) -0.0023(10) 0.0094(12)
C62 0.0358(13) 0.0482(15) 0.0240(11) -0.0029(10) -0.0020(10) 0.0072(12)
C63 0.0467(16) 0.0371(14) 0.0359(14) -0.0076(11) -0.0039(11) 0.0099(12)
C64 0.0420(14) 0.0336(13) 0.0306(12) -0.0018(10) -0.0028(10) 0.0126(11)
C65 0.0350(12) 0.0276(11) 0.0199(10) -0.0036(8) -0.0033(9) 0.0061(9)
C66 0.0394(13) 0.0358(13) 0.0262(11) 0.0014(9) 0.0029(10) 0.0095(11)
C67 0.0523(16) 0.0375(14) 0.0300(13) 0.0058(10) 0.0018(11) 0.0097(12)
C68 0.0524(17) 0.0322(13) 0.0368(14) 0.0056(10) -0.0053(12) 0.0112(12)
C69 0.0434(15) 0.0351(13) 0.0376(13) -0.0013(10) -0.0016(11) 0.0144(11)
C70 0.0377(13) 0.0325(12) 0.0307(12) 0.0009(9) 0.0030(10) 0.0112(10)
C75 0.0558(18) 0.0357(14) 0.0508(17) 0.0034(12) 0.0148(14) 0.0144(13)
C76 0.0559(17) 0.0376(14) 0.0357(14) 0.0025(11) 0.0128(12) 0.0146(13)
C77 0.0534(17) 0.0417(15) 0.0431(15) 0.0023(12) 0.0141(13) 0.0148(13)
C78 0.0571(19) 0.0411(15) 0.0453(16) -0.0007(12) 0.0083(14) 0.0127(14)
C79 0.072(2) 0.0462(17) 0.0414(16) -0.0022(13) 0.0213(15) 0.0148(16)
C80 0.066(2) 0.0458(17) 0.0571(19) 0.0015(14) 0.0297(17) 0.0178(15)
C81 0.057(2) 0.053(2) 0.083(3) 0.0030(18) 0.0122(18) 0.0174(17)
C82A 0.053(3) 0.046(2) 0.058(3) 0.005(2) 0.014(2) 0.009(2)
C83A 0.062(3) 0.046(2) 0.048(3) 0.001(2) 0.010(2) 0.010(2)
C84A 0.053(5) 0.038(3) 0.0465(18) 0.0019(17) 0.027(3) 0.005(4)
C85A 0.057(3) 0.043(2) 0.049(2) 0.0028(18) 0.013(2) 0.014(2)
C86A 0.059(5) 0.052(4) 0.053(2) 0.001(3) 0.022(4) 0.017(3)
C87A 0.071(3) 0.053(3) 0.050(3) 0.001(2) 0.026(2) 0.017(2)
C88A 0.059(4) 0.069(4) 0.083(4) 0.013(3) 0.014(3) 0.023(3)
C82B 0.053(3) 0.046(2) 0.058(3) 0.005(2) 0.014(2) 0.009(2)
C83B 0.062(3) 0.046(2) 0.048(3) 0.001(2) 0.010(2) 0.010(2)
C84B 0.053(5) 0.038(3) 0.0465(18) 0.0019(17) 0.027(3) 0.005(4)
C85B 0.057(3) 0.043(2) 0.049(2) 0.0028(18) 0.013(2) 0.014(2)
C86B 0.059(5) 0.052(4) 0.053(2) 0.001(3) 0.022(4) 0.017(3)
C87B 0.071(3) 0.053(3) 0.050(3) 0.001(2) 0.026(2) 0.017(2)
C88B 0.059(4) 0.069(4) 0.083(4) 0.013(3) 0.014(3) 0.023(3)

loop_
_atom_type_symbol
_atom_type_description
_atom_type_scat_dispersion_real
_atom_type_scat_dispersion_imag
_atom_type_scat_source
C C 0.0181 0.0091 'International Tables Vol C Tables 4.2.6.8 and 6.1.1.4'
H H 0.0000 0.0000 'International Tables Vol C Tables 4.2.6.8 and 6.1.1.4'
Li Li 0.0008 0.0003 'International Tables Vol C Tables 4.2.6.8 and 6.1.1.4'
O O 0.0492 0.0322 'International Tables Vol C Tables 4.2.6.8 and 6.1.1.4'

loop_
_exptl_crystal_face_index_h
_exptl_crystal_face_index_k
_exptl_crystal_face_index_l
_exptl_crystal_face_perp_dist
0 2 1 0.1181
-2 4 -14 0.1573
0 -9 0 0.1047
2 -3 14 0.1372
3 6 0 0.1154
-3 -6 0 0.0932
-2 1 -15 0.1438
7 -2 0 0.0911
-7 2 -2 0.1004
5 -9 -2 0.0950
-3 9 4 0.1347
-5 8 0 0.1172

loop_
_geom_angle_atom_site_label_1
_geom_angle_atom_site_label_2
_geom_angle_atom_site_label_3
_geom_angle
_geom_angle_site_symmetry_1
_geom_angle_site_symmetry_3
_geom_angle_publ_flag
C1 O1 Li1A 135.76(19) . 2_666 ?
C1 O1 Li1A 137.3(2) . . ?
C1 O1 Li1B 143.4(7) . . ?
C1 O1 Li1B 131.6(3) . 2_666 ?
Li1A O1 Li1A 85.5(2) . 2_666 ?
Li1A O1 Li1B 81.0(6) . 2_666 ?
Li1B O1 Li1B 84.2(8) . 2_666 ?
Li2A O3 Li2A 82.4(2) . 2_665 ?
Li2A O3 Li2B 81.0(6) . 2_665 ?
Li2A O3 Li2B 14(2) 2_665 2_665 ?
C38 O3 Li2A 146.0(2) . . ?
C38 O3 Li2A 131.5(2) . 2_665 ?
C38 O3 Li2B 132.2(3) . 2_665 ?
C38 O3 Li2B 138.7(18) . . ?
O3 Li2A O3 97.6(2) . 2_665 ?
O3 Li2A Li2A 49.78(17) . 2_665 ?
O3 Li2A Li2A 47.81(18) 2_665 2_665 ?
O3 Li2A O4A 137.3(3) . . ?
O3 Li2A O4A 125.0(2) 2_665 . ?
O4A Li2A Li2A 172.4(4) . 2_665 ?
C74A O4A Li2A 122.1(2) . . ?
C74A O4A C71A 110.6(2) . . ?
C71A O4A Li2A 116.5(2) . . ?
O4A C74A H74A 110.8 . . ?
O4A C74A H74B 110.8 . . ?
O4A C74A C73A 104.8(3) . . ?
H74A C74A H74B 108.9 . . ?
C73A C74A H74A 110.8 . . ?
C73A C74A H74B 110.8 . . ?
C74A C73A H73A 111.2 . . ?
C74A C73A H73B 111.2 . . ?
C74A C73A C72A 102.7(3) . . ?
H73A C73A H73B 109.1 . . ?
C72A C73A H73A 111.2 . . ?
C72A C73A H73B 111.2 . . ?
C73A C72A H72A 111.1 . . ?
C73A C72A H72B 111.1 . . ?
C73A C72A C71A 103.4(3) . . ?
H72A C72A H72B 109.1 . . ?
C71A C72A H72A 111.1 . . ?
C71A C72A H72B 111.1 . . ?
O4A C71A C72A 105.2(3) . . ?
O4A C71A H71A 110.7 . . ?
O4A C71A H71B 110.7 . . ?
C72A C71A H71A 110.7 . . ?
C72A C71A H71B 110.7 . . ?
H71A C71A H71B 108.8 . . ?
O3 Li2B O3 91.4(16) . 2_665 ?
O3 Li2B Li2B 42.1(14) 2_665 2_665 ?
O3 Li2B Li2B 49.3(3) . 2_665 ?
O3 Li2B O4B 144.3(18) . . ?
C74B O4B Li2B 125.3(15) . . ?
C74B O4B C71B 110.5(4) . . ?
C71B O4B Li2B 124.2(15) . . ?
O4B C74B H74C 110.6 . . ?
O4B C74B H74D 110.6 . . ?
O4B C74B C73B 105.7(7) . . ?
H74C C74B H74D 108.7 . . ?
C73B C74B H74C 110.6 . . ?
C73B C74B H74D 110.6 . . ?
C74B C73B H73C 111.2 . . ?
C74B C73B H73D 111.2 . . ?
C74B C73B C72B 102.7(4) . . ?
H73C C73B H73D 109.1 . . ?
C72B C73B H73C 111.2 . . ?
C72B C73B H73D 111.2 . . ?
C73B C72B H72C 111.1 . . ?
C73B C72B H72D 111.1 . . ?
C73B C72B C71B 103.4(4) . . ?
H72C C72B H72D 109.0 . . ?
C71B C72B H72C 111.1 . . ?
C71B C72B H72D 111.1 . . ?
O4B C71B C72B 98.2(14) . . ?
O4B C71B H71C 112.1 . . ?
O4B C71B H71D 112.1 . . ?
C72B C71B H71C 112.1 . . ?
C72B C71B H71D 112.1 . . ?
H71C C71B H71D 109.8 . . ?
O1 C1 C2 120.8(2) . . ?
O1 C1 C6 120.16(19) . . ?
C2 C1 C6 119.00(19) . . ?
C1 C2 C7 117.67(19) . . ?
C3 C2 C1 119.2(2) . . ?
C3 C2 C7 123.1(2) . . ?
C2 C3 H3 118.8 . . ?
C4 C3 C2 122.4(2) . . ?
C4 C3 H3 118.8 . . ?
C3 C4 C5 117.8(2) . . ?
C3 C4 C20 121.5(2) . . ?
C5 C4 C20 120.7(2) . . ?
C4 C5 H5 119.1 . . ?
C6 C5 C4 121.7(2) . . ?
C6 C5 H5 119.1 . . ?
C1 C6 C21 117.00(19) . . ?
C5 C6 C1 119.9(2) . . ?
C5 C6 C21 123.1(2) . . ?
C2 C7 H7 105.3 . . ?
C2 C7 C14 114.95(19) . . ?
C8 C7 C2 111.52(19) . . ?
C8 C7 H7 105.3 . . ?
C8 C7 C14 113.45(19) . . ?
C14 C7 H7 105.3 . . ?
C9 C8 C7 120.8(2) . . ?
C13 C8 C7 121.8(2) . . ?
C13 C8 C9 117.4(2) . . ?
C8 C9 H9 119.6 . . ?
C10 C9 C8 120.7(3) . . ?
C10 C9 H9 119.6 . . ?
C9 C10 H10 119.5 . . ?
C11 C10 C9 121.0(3) . . ?
C11 C10 H10 119.5 . . ?
C10 C11 H11 120.6 . . ?
C10 C11 C12 118.8(3) . . ?
C12 C11 H11 120.6 . . ?
C11 C12 H12 119.7 . . ?
C11 C12 C13 120.6(3) . . ?
C13 C12 H12 119.7 . . ?
C8 C13 C12 121.5(3) . . ?
C8 C13 H13 119.3 . . ?
C12 C13 H13 119.3 . . ?
C15 C14 C7 121.7(2) . . ?
C15 C14 C19 117.8(2) . . ?
C19 C14 C7 120.2(2) . . ?
C14 C15 H15 119.3 . . ?
C14 C15 C16 121.4(2) . . ?
C16 C15 H15 119.3 . . ?
C15 C16 H16 120.0 . . ?
C17 C16 C15 120.0(3) . . ?
C17 C16 H16 120.0 . . ?
C16 C17 H17 120.4 . . ?
C18 C17 C16 119.3(2) . . ?
C18 C17 H17 120.4 . . ?
C17 C18 H18 119.6 . . ?
C17 C18 C19 120.8(2) . . ?
C19 C18 H18 119.6 . . ?
C14 C19 H19 119.6 . . ?
C18 C19 C14 120.7(2) . . ?
C18 C19 H19 119.6 . . ?
C4 C20 H20A 109.5 . . ?
C4 C20 H20B 109.5 . . ?
C4 C20 H20C 109.5 . . ?
H20A C20 H20B 109.5 . . ?
H20A C20 H20C 109.5 . . ?
H20B C20 H20C 109.5 . . ?
C6 C21 H21 106.0 . . ?
C6 C21 C22 112.95(18) . . ?
C6 C21 C28 112.18(19) . . ?
C22 C21 H21 106.0 . . ?
C28 C21 H21 106.0 . . ?
C28 C21 C22 112.9(2) . . ?
C23 C22 C21 118.7(2) . . ?
C23 C22 C27 118.4(2) . . ?
C27 C22 C21 122.9(2) . . ?
C22 C23 H23 119.5 . . ?
C22 C23 C24 120.9(3) . . ?
C24 C23 H23 119.5 . . ?
C23 C24 H24 119.9 . . ?
C25 C24 C23 120.2(3) . . ?
C25 C24 H24 119.9 . . ?
C24 C25 H25 120.2 . . ?
C24 C25 C26 119.6(3) . . ?
C26 C25 H25 120.2 . . ?
C25 C26 H26 119.8 . . ?
C25 C26 C27 120.5(3) . . ?
C27 C26 H26 119.8 . . ?
C22 C27 H27 119.8 . . ?
C26 C27 C22 120.4(3) . . ?
C26 C27 H27 119.8 . . ?
C29 C28 C21 119.5(2) . . ?
C33 C28 C21 122.4(2) . . ?
C33 C28 C29 118.1(2) . . ?
C28 C29 H29 119.4 . . ?
C30 C29 C28 121.1(3) . . ?
C30 C29 H29 119.4 . . ?
C29 C30 H30 120.0 . . ?
C31 C30 C29 120.1(2) . . ?
C31 C30 H30 120.0 . . ?
C30 C31 H31 120.1 . . ?
C30 C31 C32 119.8(2) . . ?
C32 C31 H31 120.1 . . ?
C31 C32 H32 120.0 . . ?
C31 C32 C33 119.9(3) . . ?
C33 C32 H32 120.0 . . ?
C28 C33 C32 120.9(2) . . ?
C28 C33 H33 119.5 . . ?
C32 C33 H33 119.5 . . ?
O1 Li1A O1 94.5(2) . 2_666 ?
O1 Li1A Li1A 48.13(15) . 2_666 ?
O1 Li1A Li1A 46.41(16) 2_666 2_666 ?
O1 Li1A O2A 120.4(2) 2_666 . ?
O1 Li1A O2A 135.8(3) . . ?
O2A Li1A Li1A 154.0(4) . 2_666 ?
C34A O2A Li1A 128.3(2) . . ?
C34A O2A C37A 109.3(2) . . ?
C37A O2A Li1A 121.7(2) . . ?
O2A C34A H34A 111.0 . . ?
O2A C34A H34B 111.0 . . ?
O2A C34A C35A 103.8(3) . . ?
H34A C34A H34B 109.0 . . ?
C35A C34A H34A 111.0 . . ?
C35A C34A H34B 111.0 . . ?
C34A C35A H35A 111.2 . . ?
C34A C35A H35B 111.2 . . ?
C34A C35A C36A 103.0(3) . . ?
H35A C35A H35B 109.1 . . ?
C36A C35A H35A 111.2 . . ?
C36A C35A H35B 111.2 . . ?
C35A C36A H36A 111.2 . . ?
C35A C36A H36B 111.2 . . ?
H36A C36A H36B 109.1 . . ?
C37A C36A C35A 102.9(3) . . ?
C37A C36A H36A 111.2 . . ?
C37A C36A H36B 111.2 . . ?
O2A C37A C36A 107.0(3) . . ?
O2A C37A H37A 110.3 . . ?
O2A C37A H37B 110.3 . . ?
C36A C37A H37A 110.3 . . ?
C36A C37A H37B 110.3 . . ?
H37A C37A H37B 108.6 . . ?
O1 Li1B O1 95.8(8) . 2_666 ?
O1 Li1B Li1B 47.7(8) 2_666 2_666 ?
O1 Li1B Li1B 48.16(19) . 2_666 ?
O1 Li1B O2B 126.1(8) 2_666 . ?
O1 Li1B O2B 137.7(13) . . ?
O2B Li1B Li1B 172(3) . 2_666 ?
C34B O2B Li1B 114.3(18) . . ?
C34B O2B C37B 115.5(18) . . ?
C37B O2B Li1B 125.0(15) . . ?
O2B C34B H34C 111.2 . . ?
O2B C34B H34D 111.2 . . ?
O2B C34B C35B 103(2) . . ?
H34C C34B H34D 109.1 . . ?
C35B C34B H34C 111.2 . . ?
C35B C34B H34D 111.2 . . ?
C34B C35B H35C 110.7 . . ?
C34B C35B H35D 110.7 . . ?
C34B C35B C36B 105(2) . . ?
H35C C35B H35D 108.8 . . ?
C36B C35B H35C 110.7 . . ?
C36B C35B H35D 110.7 . . ?
C35B C36B H36C 111.0 . . ?
C35B C36B H36D 111.0 . . ?
H36C C36B H36D 109.0 . . ?
C37B C36B C35B 104(2) . . ?
C37B C36B H36C 111.0 . . ?
C37B C36B H36D 111.0 . . ?
O2B C37B C36B 101.1(17) . . ?
O2B C37B H37C 111.5 . . ?
O2B C37B H37D 111.5 . . ?
C36B C37B H37C 111.5 . . ?
C36B C37B H37D 111.5 . . ?
H37C C37B H37D 109.4 . . ?
O3 C38 C39 120.19(19) . . ?
O3 C38 C43 120.8(2) . . ?
C43 C38 C39 118.97(19) . . ?
C38 C39 C44 117.16(19) . . ?
C40 C39 C38 119.6(2) . . ?
C40 C39 C44 123.2(2) . . ?
C39 C40 H40 119.0 . . ?
C39 C40 C41 121.9(2) . . ?
C41 C40 H40 119.0 . . ?
C40 C41 C57 121.2(2) . . ?
C42 C41 C40 117.9(2) . . ?
C42 C41 C57 120.7(2) . . ?
C41 C42 H42 118.9 . . ?
C43 C42 C41 122.1(2) . . ?
C43 C42 H42 118.9 . . ?
C38 C43 C58 117.86(19) . . ?
C42 C43 C38 119.4(2) . . ?
C42 C43 C58 122.7(2) . . ?
C39 C44 H44 105.8 . . ?
C45 C44 C39 112.29(19) . . ?
C45 C44 H44 105.8 . . ?
C45 C44 C51 113.1(2) . . ?
C51 C44 C39 113.20(18) . . ?
C51 C44 H44 105.8 . . ?
C46 C45 C44 123.0(2) . . ?
C46 C45 C50 117.6(2) . . ?
C50 C45 C44 119.4(2) . . ?
C45 C46 H46 119.3 . . ?
C45 C46 C47 121.5(2) . . ?
C47 C46 H46 119.3 . . ?
C46 C47 H47 120.1 . . ?
C48 C47 C46 119.9(3) . . ?
C48 C47 H47 120.1 . . ?
C47 C48 H48 120.3 . . ?
C49 C48 C47 119.5(2) . . ?
C49 C48 H48 120.3 . . ?
C48 C49 H49 119.7 . . ?
C48 C49 C50 120.6(2) . . ?
C50 C49 H49 119.7 . . ?
C45 C50 H50 119.5 . . ?
C49 C50 C45 120.9(3) . . ?
C49 C50 H50 119.5 . . ?
C52 C51 C44 123.2(2) . . ?
C52 C51 C56 118.2(2) . . ?
C56 C51 C44 118.5(2) . . ?
C51 C52 H52 119.8 . . ?
C51 C52 C53 120.4(3) . . ?
C53 C52 H52 119.8 . . ?
C52 C53 H53 119.7 . . ?
C54 C53 C52 120.6(3) . . ?
C54 C53 H53 119.7 . . ?
C53 C54 H54 120.3 . . ?
C53 C54 C55 119.5(3) . . ?
C55 C54 H54 120.3 . . ?
C54 C55 H55 119.9 . . ?
C54 C55 C56 120.2(3) . . ?
C56 C55 H55 119.9 . . ?
C51 C56 H56 119.5 . . ?
C55 C56 C51 121.1(3) . . ?
C55 C56 H56 119.5 . . ?
C41 C57 H57A 109.5 . . ?
C41 C57 H57B 109.5 . . ?
C41 C57 H57C 109.5 . . ?
H57A C57 H57B 109.5 . . ?
H57A C57 H57C 109.5 . . ?
H57B C57 H57C 109.5 . . ?
C43 C58 H58 105.6 . . ?
C59 C58 C43 113.79(18) . . ?
C59 C58 H58 105.6 . . ?
C65 C58 C43 111.80(19) . . ?
C65 C58 H58 105.6 . . ?
C65 C58 C59 113.47(19) . . ?
C60 C59 C58 118.9(2) . . ?
C64 C59 C58 123.0(2) . . ?
C64 C59 C60 118.0(2) . . ?
C59 C60 H60 119.5 . . ?
C61 C60 C59 120.9(2) . . ?
C61 C60 H60 119.5 . . ?
C60 C61 H61 119.9 . . ?
C62 C61 C60 120.3(3) . . ?
C62 C61 H61 119.9 . . ?
C61 C62 H62 120.1 . . ?
C61 C62 C63 119.7(2) . . ?
C63 C62 H62 120.1 . . ?
C62 C63 H63 120.1 . . ?
C62 C63 C64 119.8(3) . . ?
C64 C63 H63 120.1 . . ?
C59 C64 C63 121.3(2) . . ?
C59 C64 H64 119.3 . . ?
C63 C64 H64 119.3 . . ?
C66 C65 C58 120.7(2) . . ?
C70 C65 C58 121.6(2) . . ?
C70 C65 C66 117.7(2) . . ?
C65 C66 H66 119.4 . . ?
C67 C66 C65 121.3(3) . . ?
C67 C66 H66 119.4 . . ?
C66 C67 H67 119.9 . . ?
C68 C67 C66 120.1(3) . . ?
C68 C67 H67 119.9 . . ?
C67 C68 H68 120.3 . . ?
C67 C68 C69 119.5(3) . . ?
C69 C68 H68 120.3 . . ?
C68 C69 H69 120.0 . . ?
C70 C69 C68 120.0(3) . . ?
C70 C69 H69 120.0 . . ?
C65 C70 H70 119.2 . . ?
C69 C70 C65 121.5(2) . . ?
C69 C70 H70 119.2 . . ?
C76 C75 C80 117.5(3) . . ?
C76 C75 C81 120.7(3) . . ?
C80 C75 C81 121.8(3) . . ?
C75 C76 H76 119.5 . . ?
C75 C76 C77 121.0(3) . . ?
C77 C76 H76 119.5 . . ?
C76 C77 H77 119.6 . . ?
C78 C77 C76 120.8(3) . . ?
C78 C77 H77 119.6 . . ?
C77 C78 H78 120.7 . . ?
C77 C78 C79 118.5(3) . . ?
C79 C78 H78 120.7 . . ?
C78 C79 H79 119.8 . . ?
C80 C79 C78 120.4(3) . . ?
C80 C79 H79 119.8 . . ?
C75 C80 H80 119.1 . . ?
C79 C80 C75 121.7(3) . . ?
C79 C80 H80 119.1 . . ?
C75 C81 H81A 109.5 . . ?
C75 C81 H81B 109.5 . . ?
C75 C81 H81C 109.5 . . ?
H81A C81 H81B 109.5 . . ?
H81A C81 H81C 109.5 . . ?
H81B C81 H81C 109.5 . . ?
C83A C82A H82A 120.7 . . ?
C87A C82A H82A 120.7 . . ?
C87A C82A C83A 118.6(6) . . ?
C82A C83A H83A 119.5 . . ?
C84A C83A C82A 121.0(6) . . ?
C84A C83A H83A 119.5 . . ?
C83A C84A H84A 119.8 . . ?
C83A C84A C85A 120.3(6) . . ?
C85A C84A H84A 119.8 . . ?
C84A C85A C86A 118.6(4) . . ?
C84A C85A C88A 119.7(5) . . ?
C86A C85A C88A 121.7(5) . . ?
C85A C86A H86A 119.5 . . ?
C87A C86A C85A 120.9(5) . . ?
C87A C86A H86A 119.5 . . ?
C82A C87A C86A 120.4(6) . . ?
C82A C87A H87A 119.8 . . ?
C86A C87A H87A 119.8 . . ?
C85A C88A H88A 109.5 . . ?
C85A C88A H88B 109.5 . . ?
C85A C88A H88C 109.5 . . ?
H88A C88A H88B 109.5 . . ?
H88A C88A H88C 109.5 . . ?
H88B C88A H88C 109.5 . . ?
C83B C82B H82B 120.6 . . ?
C87B C82B H82B 120.6 . . ?
C87B C82B C83B 118.8(6) . . ?
C82B C83B H83B 120.4 . . ?
C82B C83B C84B 119.2(6) . . ?
C84B C83B H83B 120.4 . . ?
C83B C84B H84B 119.0 . . ?
C85B C84B C83B 121.9(6) . . ?
C85B C84B H84B 119.0 . . ?
C84B C85B C88B 119.5(5) . . ?
C86B C85B C84B 118.8(5) . . ?
C86B C85B C88B 121.7(5) . . ?
C85B C86B H86B 120.4 . . ?
C87B C86B C85B 119.3(6) . . ?
C87B C86B H86B 120.4 . . ?
C82B C87B C86B 122.0(6) . . ?
C82B C87B H87B 119.0 . . ?
C86B C87B H87B 119.0 . . ?
C85B C88B H88D 109.5 . . ?
C85B C88B H88E 109.5 . . ?
C85B C88B H88F 109.5 . . ?
H88D C88B H88E 109.5 . . ?
H88D C88B H88F 109.5 . . ?
H88E C88B H88F 109.5 . . ?

loop_
_geom_bond_atom_site_label_1
_geom_bond_atom_site_label_2
_geom_bond_distance
_geom_bond_site_symmetry_2
_geom_bond_publ_flag
O1 C1 1.328(3) . ?
O1 Li1A 1.809(4) . ?
O1 Li1A 1.860(5) 2_666 ?
O1 Li1B 1.809(5) . ?
O1 Li1B 1.82(2) 2_666 ?
O3 Li2A 1.776(5) . ?
O3 Li2A 1.831(5) 2_665 ?
O3 Li2B 2.01(5) 2_665 ?
O3 Li2B 1.777(5) . ?
O3 C38 1.326(3) . ?
Li2A Li2A 2.377(10) 2_665 ?
Li2A O4A 1.870(5) . ?
O4A C74A 1.437(3) . ?
O4A C71A 1.448(4) . ?
C74A H74A 0.9900 . ?
C74A H74B 0.9900 . ?
C74A C73A 1.499(5) . ?
C73A H73A 0.9900 . ?
C73A H73B 0.9900 . ?
C73A C72A 1.518(6) . ?
C72A H72A 0.9900 . ?
C72A H72B 0.9900 . ?
C72A C71A 1.522(5) . ?
C71A H71A 0.9900 . ?
C71A H71B 0.9900 . ?
Li2B Li2B 2.65(7) 2_665 ?
Li2B O4B 1.870(6) . ?
O4B C74B 1.437(4) . ?
O4B C71B 1.449(5) . ?
C74B H74C 0.9900 . ?
C74B H74D 0.9900 . ?
C74B C73B 1.499(6) . ?
C73B H73C 0.9900 . ?
C73B H73D 0.9900 . ?
C73B C72B 1.518(6) . ?
C72B H72C 0.9900 . ?
C72B H72D 0.9900 . ?
C72B C71B 1.522(6) . ?
C71B H71C 0.9900 . ?
C71B H71D 0.9900 . ?
C1 C2 1.412(3) . ?
C1 C6 1.418(3) . ?
C2 C3 1.397(3) . ?
C2 C7 1.525(3) . ?
C3 H3 0.9500 . ?
C3 C4 1.394(3) . ?
C4 C5 1.400(3) . ?
C4 C20 1.504(3) . ?
C5 H5 0.9500 . ?
C5 C6 1.390(3) . ?
C6 C21 1.524(3) . ?
C7 H7 1.0000 . ?
C7 C8 1.523(3) . ?
C7 C14 1.527(3) . ?
C8 C9 1.403(4) . ?
C8 C13 1.382(4) . ?
C9 H9 0.9500 . ?
C9 C10 1.389(4) . ?
C10 H10 0.9500 . ?
C10 C11 1.370(5) . ?
C11 H11 0.9500 . ?
C11 C12 1.384(5) . ?
C12 H12 0.9500 . ?
C12 C13 1.387(4) . ?
C13 H13 0.9500 . ?
C14 C15 1.386(4) . ?
C14 C19 1.398(3) . ?
C15 H15 0.9500 . ?
C15 C16 1.396(4) . ?
C16 H16 0.9500 . ?
C16 C17 1.385(4) . ?
C17 H17 0.9500 . ?
C17 C18 1.374(4) . ?
C18 H18 0.9500 . ?
C18 C19 1.394(4) . ?
C19 H19 0.9500 . ?
C20 H20A 0.9800 . ?
C20 H20B 0.9800 . ?
C20 H20C 0.9800 . ?
C21 H21 1.0000 . ?
C21 C22 1.526(3) . ?
C21 C28 1.524(3) . ?
C22 C23 1.393(4) . ?
C22 C27 1.396(4) . ?
C23 H23 0.9500 . ?
C23 C24 1.394(4) . ?
C24 H24 0.9500 . ?
C24 C25 1.380(5) . ?
C25 H25 0.9500 . ?
C25 C26 1.383(4) . ?
C26 H26 0.9500 . ?
C26 C27 1.396(4) . ?
C27 H27 0.9500 . ?
C28 C29 1.398(3) . ?
C28 C33 1.390(4) . ?
C29 H29 0.9500 . ?
C29 C30 1.391(4) . ?
C30 H30 0.9500 . ?
C30 C31 1.377(4) . ?
C31 H31 0.9500 . ?
C31 C32 1.392(4) . ?
C32 H32 0.9500 . ?
C32 C33 1.394(4) . ?
C33 H33 0.9500 . ?
Li1A Li1A 2.490(9) 2_666 ?
Li1A O2A 1.878(5) . ?
O2A C34A 1.431(4) . ?
O2A C37A 1.444(3) . ?
C34A H34A 0.9900 . ?
C34A H34B 0.9900 . ?
C34A C35A 1.501(5) . ?
C35A H35A 0.9900 . ?
C35A H35B 0.9900 . ?
C35A C36A 1.524(5) . ?
C36A H36A 0.9900 . ?
C36A H36B 0.9900 . ?
C36A C37A 1.511(4) . ?
C37A H37A 0.9900 . ?
C37A H37B 0.9900 . ?
Li1B Li1B 2.43(4) 2_666 ?
Li1B O2B 1.878(6) . ?
O2B C34B 1.432(5) . ?
O2B C37B 1.444(4) . ?
C34B H34C 0.9900 . ?
C34B H34D 0.9900 . ?
C34B C35B 1.502(6) . ?
C35B H35C 0.9900 . ?
C35B H35D 0.9900 . ?
C35B C36B 1.524(6) . ?
C36B H36C 0.9900 . ?
C36B H36D 0.9900 . ?
C36B C37B 1.511(5) . ?
C37B H37C 0.9900 . ?
C37B H37D 0.9900 . ?
C38 C39 1.418(3) . ?
C38 C43 1.416(3) . ?
C39 C40 1.388(3) . ?
C39 C44 1.528(3) . ?
C40 H40 0.9500 . ?
C40 C41 1.397(3) . ?
C41 C42 1.396(3) . ?
C41 C57 1.505(3) . ?
C42 H42 0.9500 . ?
C42 C43 1.391(3) . ?
C43 C58 1.529(3) . ?
C44 H44 1.0000 . ?
C44 C45 1.524(3) . ?
C44 C51 1.527(3) . ?
C45 C46 1.392(4) . ?
C45 C50 1.404(3) . ?
C46 H46 0.9500 . ?
C46 C47 1.395(4) . ?
C47 H47 0.9500 . ?
C47 C48 1.388(4) . ?
C48 H48 0.9500 . ?
C48 C49 1.382(4) . ?
C49 H49 0.9500 . ?
C49 C50 1.389(4) . ?
C50 H50 0.9500 . ?
C51 C52 1.391(4) . ?
C51 C56 1.393(4) . ?
C52 H52 0.9500 . ?
C52 C53 1.398(4) . ?
C53 H53 0.9500 . ?
C53 C54 1.379(5) . ?
C54 H54 0.9500 . ?
C54 C55 1.380(5) . ?
C55 H55 0.9500 . ?
C55 C56 1.391(4) . ?
C56 H56 0.9500 . ?
C57 H57A 0.9800 . ?
C57 H57B 0.9800 . ?
C57 H57C 0.9800 . ?
C58 H58 1.0000 . ?
C58 C59 1.527(3) . ?
C58 C65 1.523(3) . ?
C59 C60 1.405(3) . ?
C59 C64 1.383(4) . ?
C60 H60 0.9500 . ?
C60 C61 1.385(4) . ?
C61 H61 0.9500 . ?
C61 C62 1.382(4) . ?
C62 H62 0.9500 . ?
C62 C63 1.388(4) . ?
C63 H63 0.9500 . ?
C63 C64 1.396(4) . ?
C64 H64 0.9500 . ?
C65 C66 1.401(3) . ?
C65 C70 1.390(4) . ?
C66 H66 0.9500 . ?
C66 C67 1.387(4) . ?
C67 H67 0.9500 . ?
C67 C68 1.384(4) . ?
C68 H68 0.9500 . ?
C68 C69 1.393(4) . ?
C69 H69 0.9500 . ?
C69 C70 1.384(4) . ?
C70 H70 0.9500 . ?
C75 C76 1.384(4) . ?
C75 C80 1.397(5) . ?
C75 C81 1.498(5) . ?
C76 H76 0.9500 . ?
C76 C77 1.389(5) . ?
C77 H77 0.9500 . ?
C77 C78 1.379(4) . ?
C78 H78 0.9500 . ?
C78 C79 1.395(5) . ?
C79 H79 0.9500 . ?
C79 C80 1.368(6) . ?
C80 H80 0.9500 . ?
C81 H81A 0.9800 . ?
C81 H81B 0.9800 . ?
C81 H81C 0.9800 . ?
C82A H82A 0.9500 . ?
C82A C83A 1.390(3) . ?
C82A C87A 1.389(3) . ?
C83A H83A 0.9500 . ?
C83A C84A 1.389(3) . ?
C84A H84A 0.9500 . ?
C84A C85A 1.390(3) . ?
C85A C86A 1.390(3) . ?
C85A C88A 1.504(8) . ?
C86A H86A 0.9500 . ?
C86A C87A 1.389(3) . ?
C87A H87A 0.9500 . ?
C88A H88A 0.9800 . ?
C88A H88B 0.9800 . ?
C88A H88C 0.9800 . ?
C82B H82B 0.9500 . ?
C82B C83B 1.390(3) . ?
C82B C87B 1.388(3) . ?
C83B H83B 0.9500 . ?
C83B C84B 1.390(3) . ?
C84B H84B 0.9500 . ?
C84B C85B 1.390(3) . ?
C85B C86B 1.389(3) . ?
C85B C88B 1.505(8) . ?
C86B H86B 0.9500 . ?
C86B C87B 1.389(3) . ?
C87B H87B 0.9500 . ?
C88B H88D 0.9800 . ?
C88B H88E 0.9800 . ?
C88B H88F 0.9800 . ?

loop_
_geom_torsion_atom_site_label_1
_geom_torsion_atom_site_label_2
_geom_torsion_atom_site_label_3
_geom_torsion_atom_site_label_4
_geom_torsion
_geom_torsion_site_symmetry_1
_geom_torsion_site_symmetry_2
_geom_torsion_site_symmetry_3
_geom_torsion_site_symmetry_4
_geom_torsion_publ_flag
O1 C1 C2 C3 180.0(2) . . . . ?
O1 C1 C2 C7 0.0(3) . . . . ?
O1 C1 C6 C5 -179.9(2) . . . . ?
O1 C1 C6 C21 0.7(3) . . . . ?
O1 Li1A O2A C34A 6.4(7) . . . . ?
O1 Li1A O2A C34A 143.8(4) 2_666 . . . ?
O1 Li1A O2A C37A -25.9(5) 2_666 . . . ?
O1 Li1A O2A C37A -163.2(4) . . . . ?
O1 Li1B O2B C34B -160(3) 2_666 . . . ?
O1 Li1B O2B C34B 10(6) . . . . ?
O1 Li1B O2B C37B -7(5) 2_666 . . . ?
O1 Li1B O2B C37B 163(4) . . . . ?
O3 Li2A O4A C74A -161.8(5) . . . . ?
O3 Li2A O4A C74A 22.6(6) 2_665 . . . ?
O3 Li2A O4A C71A 163.5(4) 2_665 . . . ?
O3 Li2A O4A C71A -20.9(7) . . . . ?
O3 Li2B O4B C74B 26(7) 2_665 . . . ?
O3 Li2B O4B C74B 174(7) . . . . ?
O3 Li2B O4B C71B -154(3) 2_665 . . . ?
O3 Li2B O4B C71B -6(11) . . . . ?
O3 C38 C39 C40 177.3(2) . . . . ?
O3 C38 C39 C44 -2.3(3) . . . . ?
O3 C38 C43 C42 -177.9(2) . . . . ?
O3 C38 C43 C58 0.5(3) . . . . ?
Li2A O3 Li2A O3 0.001(1) 2_665 . . 2_665 ?
Li2A O3 Li2A O4A -176.4(8) 2_665 . . . ?
Li2A O3 C38 C39 96.9(5) . . . . ?
Li2A O3 C38 C39 -78.0(4) 2_665 . . . ?
Li2A O3 C38 C43 100.3(4) 2_665 . . . ?
Li2A O3 C38 C43 -84.8(5) . . . . ?
Li2A O4A C74A C73A 121.9(3) . . . . ?
Li2A O4A C71A C72A -146.7(3) . . . . ?
O4A C74A C73A C72A 34.6(3) . . . . ?
C74A O4A C71A C72A -1.5(4) . . . . ?
C74A C73A C72A C71A -35.1(4) . . . . ?
C73A C72A C71A O4A 23.0(4) . . . . ?
C71A O4A C74A C73A -21.0(4) . . . . ?
Li2B O3 Li2B O3 0.001(2) 2_665 . . 2_665 ?
Li2B O3 Li2B O4B -153(11) 2_665 . . . ?
Li2B O3 C38 C39 73(4) . . . . ?
Li2B O3 C38 C39 -97(3) 2_665 . . . ?
Li2B O3 C38 C43 81(3) 2_665 . . . ?
Li2B O3 C38 C43 -109(4) . . . . ?
Li2B Li2B O4B C74B 58(11) 2_665 . . . ?
Li2B Li2B O4B C71B -122(7) 2_665 . . . ?
Li2B O4B C74B C73B -164(4) . . . . ?
Li2B O4B C71B C72B 143(4) . . . . ?
O4B C74B C73B C72B 12(3) . . . . ?
C74B O4B C71B C72B -37(4) . . . . ?
C74B C73B C72B C71B -34.8(10) . . . . ?
C73B C72B C71B O4B 43(2) . . . . ?
C71B O4B C74B C73B 16(4) . . . . ?
C1 O1 Li1A O1 166.8(3) . . . 2_666 ?
C1 O1 Li1A Li1A 166.8(3) . . . 2_666 ?
C1 O1 Li1A O2A -49.1(7) . . . . ?
C1 O1 Li1B O1 168.9(5) . . . 2_666 ?
C1 O1 Li1B Li1B 168.9(5) . . . 2_666 ?
C1 O1 Li1B O2B -3(6) . . . . ?
C1 C2 C3 C4 -0.2(3) . . . . ?
C1 C2 C7 C8 -94.6(2) . . . . ?
C1 C2 C7 C14 134.4(2) . . . . ?
C1 C6 C21 C22 -151.9(2) . . . . ?
C1 C6 C21 C28 79.1(3) . . . . ?
C2 C1 C6 C5 -0.7(3) . . . . ?
C2 C1 C6 C21 179.9(2) . . . . ?
C2 C3 C4 C5 -0.5(4) . . . . ?
C2 C3 C4 C20 -178.2(2) . . . . ?
C2 C7 C8 C9 125.4(2) . . . . ?
C2 C7 C8 C13 -54.1(3) . . . . ?
C2 C7 C14 C15 156.0(2) . . . . ?
C2 C7 C14 C19 -30.5(3) . . . . ?
C3 C2 C7 C8 85.3(3) . . . . ?
C3 C2 C7 C14 -45.6(3) . . . . ?
C3 C4 C5 C6 0.6(3) . . . . ?
C4 C5 C6 C1 0.0(3) . . . . ?
C4 C5 C6 C21 179.4(2) . . . . ?
C5 C6 C21 C22 28.8(3) . . . . ?
C5 C6 C21 C28 -100.3(3) . . . . ?
C6 C1 C2 C3 0.8(3) . . . . ?
C6 C1 C2 C7 -179.3(2) . . . . ?
C6 C21 C22 C23 86.7(3) . . . . ?
C6 C21 C22 C27 -93.3(3) . . . . ?
C6 C21 C28 C29 -152.9(2) . . . . ?
C6 C21 C28 C33 27.1(3) . . . . ?
C7 C2 C3 C4 179.9(2) . . . . ?
C7 C8 C9 C10 -179.9(2) . . . . ?
C7 C8 C13 C12 178.5(2) . . . . ?
C7 C14 C15 C16 173.5(3) . . . . ?
C7 C14 C19 C18 -173.5(2) . . . . ?
C8 C7 C14 C15 26.0(3) . . . . ?
C8 C7 C14 C19 -160.5(2) . . . . ?
C8 C9 C10 C11 1.2(4) . . . . ?
C9 C8 C13 C12 -1.0(4) . . . . ?
C9 C10 C11 C12 -0.5(5) . . . . ?
C10 C11 C12 C13 -0.9(5) . . . . ?
C11 C12 C13 C8 1.7(5) . . . . ?
C13 C8 C9 C10 -0.4(4) . . . . ?
C14 C7 C8 C9 -102.9(3) . . . . ?
C14 C7 C8 C13 77.6(3) . . . . ?
C14 C15 C16 C17 -0.1(5) . . . . ?
C15 C14 C19 C18 0.3(4) . . . . ?
C15 C16 C17 C18 0.2(5) . . . . ?
C16 C17 C18 C19 -0.1(4) . . . . ?
C17 C18 C19 C14 -0.1(4) . . . . ?
C19 C14 C15 C16 -0.1(4) . . . . ?
C20 C4 C5 C6 178.3(2) . . . . ?
C21 C22 C23 C24 -177.9(2) . . . . ?
C21 C22 C27 C26 179.1(2) . . . . ?
C21 C28 C29 C30 179.9(2) . . . . ?
C21 C28 C33 C32 179.5(2) . . . . ?
C22 C21 C28 C29 78.0(3) . . . . ?
C22 C21 C28 C33 -101.9(3) . . . . ?
C22 C23 C24 C25 -1.8(4) . . . . ?
C23 C22 C27 C26 -0.9(3) . . . . ?
C23 C24 C25 C26 0.3(4) . . . . ?
C24 C25 C26 C27 0.9(4) . . . . ?
C25 C26 C27 C22 -0.6(4) . . . . ?
C27 C22 C23 C24 2.1(4) . . . . ?
C28 C21 C22 C23 -144.7(2) . . . . ?
C28 C21 C22 C27 35.3(3) . . . . ?
C28 C29 C30 C31 0.2(4) . . . . ?
C29 C28 C33 C32 -0.5(4) . . . . ?
C29 C30 C31 C32 0.4(4) . . . . ?
C30 C31 C32 C33 -1.0(4) . . . . ?
C31 C32 C33 C28 1.1(4) . . . . ?
C33 C28 C29 C30 -0.1(4) . . . . ?
Li1A O1 C1 C2 117.2(4) . . . . ?
Li1A O1 C1 C2 -81.8(4) 2_666 . . . ?
Li1A O1 C1 C6 97.4(4) 2_666 . . . ?
Li1A O1 C1 C6 -63.6(4) . . . . ?
Li1A O1 Li1A O1 -0.002(1) 2_666 . . 2_666 ?
Li1A O1 Li1A O2A 144.1(6) 2_666 . . . ?
Li1A Li1A O2A C34A 92.1(8) 2_666 . . . ?
Li1A Li1A O2A C37A -77.5(9) 2_666 . . . ?
Li1A O2A C34A C35A -142.2(3) . . . . ?
Li1A O2A C37A C36A 163.6(3) . . . . ?
O2A C34A C35A C36A -37.5(4) . . . . ?
C34A O2A C37A C36A -7.8(4) . . . . ?
C34A C35A C36A C37A 32.2(4) . . . . ?
C35A C36A C37A O2A -15.7(4) . . . . ?
C37A O2A C34A C35A 28.5(4) . . . . ?
Li1B O1 C1 C2 -112(2) 2_666 . . . ?
Li1B O1 C1 C2 83(3) . . . . ?
Li1B O1 C1 C6 -98(3) . . . . ?
Li1B O1 C1 C6 67(2) 2_666 . . . ?
Li1B O1 Li1B O1 0.000(2) 2_666 . . 2_666 ?
Li1B O1 Li1B O2B -172(6) 2_666 . . . ?
Li1B O2B C34B C35B 157(3) . . . . ?
Li1B O2B C37B C36B -134(3) . . . . ?
O2B C34B C35B C36B -22(4) . . . . ?
C34B O2B C37B C36B 19(4) . . . . ?
C34B C35B C36B C37B 34(3) . . . . ?
C35B C36B C37B O2B -31(3) . . . . ?
C37B O2B C34B C35B 2(4) . . . . ?
C38 O3 Li2A O3 -176.2(3) . . . 2_665 ?
C38 O3 Li2A Li2A -176.2(3) . . . 2_665 ?
C38 O3 Li2A O4A 7.5(9) . . . . ?
C38 O3 Li2B O3 -172.5(5) . . . 2_665 ?
C38 O3 Li2B Li2B -172.5(5) . . . 2_665 ?
C38 O3 Li2B O4B 35(11) . . . . ?
C38 C39 C40 C41 0.6(3) . . . . ?
C38 C39 C44 C45 -78.4(3) . . . . ?
C38 C39 C44 C51 152.1(2) . . . . ?
C38 C43 C58 C59 -141.0(2) . . . . ?
C38 C43 C58 C65 88.9(2) . . . . ?
C39 C38 C43 C42 0.4(3) . . . . ?
C39 C38 C43 C58 178.8(2) . . . . ?
C39 C40 C41 C42 0.5(3) . . . . ?
C39 C40 C41 C57 -175.1(2) . . . . ?
C39 C44 C45 C46 -34.3(3) . . . . ?
C39 C44 C45 C50 146.0(2) . . . . ?
C39 C44 C51 C52 99.8(3) . . . . ?
C39 C44 C51 C56 -81.6(3) . . . . ?
C40 C39 C44 C45 102.0(3) . . . . ?
C40 C39 C44 C51 -27.5(3) . . . . ?
C40 C41 C42 C43 -1.1(3) . . . . ?
C41 C42 C43 C38 0.7(3) . . . . ?
C41 C42 C43 C58 -177.6(2) . . . . ?
C42 C43 C58 C59 37.4(3) . . . . ?
C42 C43 C58 C65 -92.8(3) . . . . ?
C43 C38 C39 C40 -1.0(3) . . . . ?
C43 C38 C39 C44 179.4(2) . . . . ?
C43 C58 C59 C60 47.1(3) . . . . ?
C43 C58 C59 C64 -136.9(2) . . . . ?
C43 C58 C65 C66 -127.6(2) . . . . ?
C43 C58 C65 C70 52.9(3) . . . . ?
C44 C39 C40 C41 -179.8(2) . . . . ?
C44 C45 C46 C47 -179.3(2) . . . . ?
C44 C45 C50 C49 179.9(2) . . . . ?
C44 C51 C52 C53 179.3(2) . . . . ?
C44 C51 C56 C55 179.3(2) . . . . ?
C45 C44 C51 C52 -29.3(3) . . . . ?
C45 C44 C51 C56 149.2(2) . . . . ?
C45 C46 C47 C48 -1.2(4) . . . . ?
C46 C45 C50 C49 0.2(4) . . . . ?
C46 C47 C48 C49 1.4(4) . . . . ?
C47 C48 C49 C50 -0.8(4) . . . . ?
C48 C49 C50 C45 0.0(4) . . . . ?
C50 C45 C46 C47 0.4(4) . . . . ?
C51 C44 C45 C46 95.3(3) . . . . ?
C51 C44 C45 C50 -84.4(3) . . . . ?
C51 C52 C53 C54 0.4(4) . . . . ?
C52 C51 C56 C55 -2.0(4) . . . . ?
C52 C53 C54 C55 -0.4(4) . . . . ?
C53 C54 C55 C56 -0.8(4) . . . . ?
C54 C55 C56 C51 2.1(4) . . . . ?
C56 C51 C52 C53 0.8(4) . . . . ?
C57 C41 C42 C43 174.5(2) . . . . ?
C58 C59 C60 C61 176.0(2) . . . . ?
C58 C59 C64 C63 -175.7(2) . . . . ?
C58 C65 C66 C67 179.7(2) . . . . ?
C58 C65 C70 C69 -179.3(2) . . . . ?
C59 C58 C65 C66 102.1(3) . . . . ?
C59 C58 C65 C70 -77.5(3) . . . . ?
C59 C60 C61 C62 0.0(4) . . . . ?
C60 C59 C64 C63 0.4(4) . . . . ?
C60 C61 C62 C63 0.2(4) . . . . ?
C61 C62 C63 C64 -0.1(4) . . . . ?
C62 C63 C64 C59 -0.2(4) . . . . ?
C64 C59 C60 C61 -0.3(4) . . . . ?
C65 C58 C59 C60 176.4(2) . . . . ?
C65 C58 C59 C64 -7.5(3) . . . . ?
C65 C66 C67 C68 -0.3(4) . . . . ?
C66 C65 C70 C69 1.2(4) . . . . ?
C66 C67 C68 C69 0.8(4) . . . . ?
C67 C68 C69 C70 -0.4(4) . . . . ?
C68 C69 C70 C65 -0.6(4) . . . . ?
C70 C65 C66 C67 -0.7(4) . . . . ?
C75 C76 C77 C78 0.0(5) . . . . ?
C76 C75 C80 C79 -1.2(5) . . . . ?
C76 C77 C78 C79 -0.6(5) . . . . ?
C77 C78 C79 C80 0.2(5) . . . . ?
C78 C79 C80 C75 0.7(5) . . . . ?
C80 C75 C76 C77 0.8(4) . . . . ?
C81 C75 C76 C77 -178.0(3) . . . . ?
C81 C75 C80 C79 177.7(3) . . . . ?
C82A C83A C84A C85A -0.2(10) . . . . ?
C83A C82A C87A C86A 2.2(10) . . . . ?
C83A C84A C85A C86A -2.2(11) . . . . ?
C83A C84A C85A C88A 179.1(6) . . . . ?
C84A C85A C86A C87A 4.6(11) . . . . ?
C85A C86A C87A C82A -4.6(11) . . . . ?
C87A C82A C83A C84A 0.2(9) . . . . ?
C88A C85A C86A C87A -176.7(7) . . . . ?
C82B C83B C84B C85B 0.9(10) . . . . ?
C83B C82B C87B C86B 1.0(10) . . . . ?
C83B C84B C85B C86B -0.8(11) . . . . ?
C83B C84B C85B C88B -180.0(7) . . . . ?
C84B C85B C86B C87B 0.8(11) . . . . ?
C85B C86B C87B C82B -0.9(11) . . . . ?
C87B C82B C83B C84B -1.0(9) . . . . ?
C88B C85B C86B C87B 180.0(7) . . . . ?

loop_
_exptl_oxdiff_crystal_face_indexfrac_h
_exptl_oxdiff_crystal_face_indexfrac_k
_exptl_oxdiff_crystal_face_indexfrac_l
_exptl_oxdiff_crystal_face_x
_exptl_oxdiff_crystal_face_y
_exptl_oxdiff_crystal_face_z
0.0103 2.0275 1.0210 -0.0591 -0.2176 -0.1078
-2.2160 3.7710 -13.8366 -0.1097 -0.4499 0.8863
0.3344 -8.6567 -0.2659 0.2277 0.9549 0.1906
2.2366 -2.8999 14.2293 0.0871 0.3547 -0.9309
3.1292 6.0947 -0.0109 0.2533 -0.9067 -0.3372
-3.1303 -6.0928 -0.0044 -0.2533 0.9064 0.3381
-1.5435 0.9832 -15.0501 0.0520 -0.1956 0.9793
6.9308 -2.2040 -0.0747 0.8927 -0.2289 -0.3881
-6.8224 2.0572 -1.5860 -0.8476 0.2170 0.4842
4.5402 -8.6074 -2.0670 0.7707 0.6366 0.0290
-2.5887 8.8480 3.9711 -0.5708 -0.7743 -0.2733
-5.3227 8.1060 0.3214 -0.8252 -0.5479 0.1370
